data_7709992
loop_
_publ_author_name
'Xi, Lu'
'Jin, Chaoyi'
'Song, Hong-Wei'
'Wang, Xiao-Tong'
'Li, Licun'
'Sutter, Jean-Pascal'

_publ_section_title
;
 Supramolecular heptanuclear Ln-Cu complexes involving nitronyl nitroxide
 biradicals: structure and magnetic behavior
;
_journal_name_full 'Dalton Transactions'
_journal_paper_doi 10.1039/D2DT00220E
_journal_year 2022
_chemical_formula_moiety '2(C47 H34 Cu Dy F30 N7 O14), C84 H66 Cu Dy2 F48 N14 O24'
_chemical_formula_sum 'C178 H134 Cu3 Dy4 F108 N28 O52'
_chemical_formula_weight 6389.74
_space_group_crystal_system triclinic
_space_group_IT_number 2
_space_group_name_Hall '-P 1'
_space_group_name_H-M_alt 'P -1'
_atom_sites_solution_hydrogens geom
_audit_creation_date 2022-03-22
_audit_creation_method
;
Olex2 1.3
(compiled 2020.11.12 svn.r5f609507 for OlexSys, GUI svn.r6408)
;
_audit_update_record
;
2022-03-26 deposited with the CCDC.	2022-04-11 downloaded from the CCDC.
;
_cell_angle_alpha 85.11(3)
_cell_angle_beta 71.25(3)
_cell_angle_gamma 85.82(3)
_cell_formula_units_Z 1
_cell_length_a 14.789(3)
_cell_length_b 21.301(4)
_cell_length_c 21.621(4)
_cell_measurement_reflns_used 13478
_cell_measurement_temperature 113
_cell_measurement_theta_max 27.9103
_cell_measurement_theta_min 1.3383
_cell_volume 6419(2)
_computing_cell_refinement 'CrysAlisPro 1.171.39.46 (Rigaku OD, 2018)'
_computing_data_collection 'CrysAlisPro 1.171.39.46 (Rigaku OD, 2018)'
_computing_data_reduction 'CrysAlisPro 1.171.39.46 (Rigaku OD, 2018)'
_computing_molecular_graphics 'Olex2 1.3 (Dolomanov et al., 2009)'
_computing_publication_material 'Olex2 1.3 (Dolomanov et al., 2009)'
_computing_structure_refinement 'SHELXL (Sheldrick, 2014)'
_computing_structure_solution 'SHELXS  (Sheldrick, 2014)'
_diffrn_ambient_temperature 113.0
_diffrn_measured_fraction_theta_full 0.966
_diffrn_measured_fraction_theta_max 0.966
_diffrn_measurement_device_type 'Bruker P4'
_diffrn_measurement_method '\w scans'
_diffrn_radiation_monochromator graphite
_diffrn_radiation_type MoK\a
_diffrn_radiation_wavelength 0.71073
_diffrn_reflns_av_R_equivalents 0.0813
_diffrn_reflns_av_unetI/netI 0.1080
_diffrn_reflns_Laue_measured_fraction_full 0.966
_diffrn_reflns_Laue_measured_fraction_max 0.966
_diffrn_reflns_limit_h_max 17
_diffrn_reflns_limit_h_min -17
_diffrn_reflns_limit_k_max 25
_diffrn_reflns_limit_k_min -25
_diffrn_reflns_limit_l_max 25
_diffrn_reflns_limit_l_min -25
_diffrn_reflns_number 51809
_diffrn_reflns_point_group_measured_fraction_full 0.966
_diffrn_reflns_point_group_measured_fraction_max 0.966
_diffrn_reflns_theta_full 25.010
_diffrn_reflns_theta_max 25.010
_diffrn_reflns_theta_min 1.429
_exptl_absorpt_coefficient_mu 1.544
_exptl_absorpt_correction_T_max 1.0000
_exptl_absorpt_correction_T_min 0.6568
_exptl_absorpt_correction_type multi-scan
_exptl_crystal_colour 'metallic bluish violet'
_exptl_crystal_colour_lustre metallic
_exptl_crystal_colour_modifier bluish
_exptl_crystal_colour_primary violet
_exptl_crystal_density_diffrn 1.653
_exptl_crystal_description plank
_exptl_crystal_F_000 3137
_exptl_crystal_size_max 0.22
_exptl_crystal_size_mid 0.2
_exptl_crystal_size_min 0.18
_refine_diff_density_max 2.009
_refine_diff_density_min -1.438
_refine_diff_density_rms 0.177
_refine_ls_extinction_method none
_refine_ls_goodness_of_fit_ref 1.066
_refine_ls_hydrogen_treatment constr
_refine_ls_matrix_type full
_refine_ls_number_parameters 1685
_refine_ls_number_reflns 21888
_refine_ls_number_restraints 145
_refine_ls_restrained_S_all 1.071
_refine_ls_R_factor_all 0.1266
_refine_ls_R_factor_gt 0.0980
_refine_ls_shift/su_max 0.005
_refine_ls_shift/su_mean 0.000
_refine_ls_structure_factor_coef Fsqd
_refine_ls_weighting_details 'w=1/[\s^2^(Fo^2^)+(0.1181P)^2^+62.3156P] where P=(Fo^2^+2Fc^2^)/3'
_refine_ls_weighting_scheme calc
_refine_ls_wR_factor_gt 0.2488
_refine_ls_wR_factor_ref 0.2754
_reflns_Friedel_coverage 0.000
_reflns_number_gt 15948
_reflns_number_total 21888
_reflns_threshold_expression 'I > 2\s(I)'
_cod_data_source_file d2dt00220e2.cif
_cod_data_source_block Dy-Cu
_cod_original_cell_volume 6419(3)
_cod_database_code 7709992
_shelx_shelxl_version_number 2018/3
_shelx_space_group_comment
;
The symmetry employed for this shelxl refinement is uniquely defined
by the following loop, which should always be used as a source of
symmetry information in preference to the above space-group names.
They are only intended as comments.
;
_shelx_estimated_absorpt_t_max 0.769
_shelx_estimated_absorpt_t_min 0.728
_olex2_refinement_description
;
1. Fixed Uiso
 At 1.2 times of:
  All C(H) groups
 At 1.5 times of:
  All C(H,H,H) groups
2. Restrained distances
 C25-C26
 1.46 with sigma of 0.01
 C20-C21
 1.46 with sigma of 0.01
 C21-C22
 1.46 with sigma of 0.01
 C68-C67
 1.46 with sigma of 0.01
 C27-C26 = C26-C25 = C22-C21 = C21-C20 = C16-C15 = C17-C16 = C88-C87 = C87-C86
 = C45-C44 = C46-C45 = C41-C40 = C40-C39 = C63-C62 = C64-C63 = C68-C67 = C69-
 C68 = C74-C73 = C73-C72
 1.47 with sigma of 0.01
 C52-C51 = C53-C52 = C49-C48 = C50-C49 = C77-C76 = C78-C77 = C80-C79 = C81-C80
 = C2-C1 = C3-C2 = C6-C5 = C5-C4 = C31-C30 = C30-C29 = C33-C32 = C34-C33
 1.5 with sigma of 0.01
 C86-C85 = C89-C88 = C39-C38 = C42-C41 = C47-C46 = C44-C43 = C15-C14 = C18-C17
 = C28-C27 = C25-C24 = C23-C22 = C20-C19 = C62-C61 = C65-C64 = C67-C66 = C70-
 C69 = C72-C71 = C75-C74
 1.53 with sigma of 0.01
3. Rigid bond restraints
 C20, C21
 with sigma for 1-2 distances of 0.01 and sigma for 1-3 distances of 0.005
 C25, C26
 with sigma for 1-2 distances of 0.01 and sigma for 1-3 distances of 0.005
 C67, C68
 with sigma for 1-2 distances of 0.01 and sigma for 1-3 distances of 0.005
 C22, O6
 with sigma for 1-2 distances of 0.01 and sigma for 1-3 distances of 0.005
 C75, F47
 with sigma for 1-2 distances of 0.01 and sigma for 1-3 distances of 0.005
 C25, O7
 with sigma for 1-2 distances of 0.01 and sigma for 1-3 distances of 0.005
 C24, C25
 with sigma for 1-2 distances of 0.01 and sigma for 1-3 distances of 0.005
 F14, C24
 with sigma for 1-2 distances of 0.01 and sigma for 1-3 distances of 0.02
 C19, C20
 with sigma for 1-2 distances of 0.01 and sigma for 1-3 distances of 0.02
 F11, C23
 with sigma for 1-2 distances of 0.01 and sigma for 1-3 distances of 0.02
 F43, C71
 with sigma for 1-2 distances of 0.01 and sigma for 1-3 distances of 0.02
4. Uiso/Uaniso restraints and constraints
C73 \\sim C72 \\sim C74: within 2A with sigma of 0.01 and sigma for terminal
atoms of 0.02 within 2A
C21 \\sim C20 \\sim C22: within 2A with sigma of 0.01 and sigma for terminal
atoms of 0.02 within 2A
C26 \\sim C25 \\sim C27: within 2A with sigma of 0.01 and sigma for terminal
atoms of 0.02 within 2A
Uanis(C28) \\sim Ueq: with sigma of 0.01 and sigma for terminal atoms of 0.02
Uanis(C71) \\sim Ueq: with sigma of 0.01 and sigma for terminal atoms of 0.02
Uanis(F38) \\sim Ueq: with sigma of 0.01 and sigma for terminal atoms of 0.02
Uanis(F47) \\sim Ueq: with sigma of 0.01 and sigma for terminal atoms of 0.02
Uanis(C20) \\sim Ueq: with sigma of 0.01 and sigma for terminal atoms of 0.02
Uanis(C23) \\sim Ueq: with sigma of 0.01 and sigma for terminal atoms of 0.02
Uanis(F11) \\sim Ueq: with sigma of 0.01 and sigma for terminal atoms of 0.02
5.a Aromatic/amide H refined with riding coordinates:
 C36(H36), C58(H58), C13(H13), C11(H11), C9(H9), C37(H37), C56(H56), C63(H63),
 C84(H84), C83(H83), C87(H87), C45(H45), C60(H60), C16(H16), C40(H40), C73(H73),
  C21(H21), C26(H26), C68(H68)
5.b Fitted hexagon refined as free rotating group:
 C8(C13,C12,C11,C10,C9)
5.c Idealised Me refined as rotating group:
 C29(H29A,H29B,H29C), C78(H78A,H78B,H78C), C48(H48A,H48B,H48C), C31(H31A,H31B,
 H31C), C6(H6A,H6B,H6C), C4(H4A,H4B,H4C), C51(H51A,H51B,H51C), C32(H32A,H32B,
 H32C), C1(H1A,H1B,H1C), C81(H81A,H81B,H81C), C3(H3A,H3B,H3C), C79(H79A,H79B,
 H79C), C76(H76A,H76B,H76C), C34(H34A,H34B,H34C), C50(H50A,H50B,H50C), C53(H53A,
 H53B,H53C)
;
_olex2_submission_special_instructions 'No special instructions were received'

loop_
_space_group_symop_operation_xyz
'x, y, z'
'-x, -y, -z'

loop_
_atom_site_label
_atom_site_type_symbol
_atom_site_fract_x
_atom_site_fract_y
_atom_site_fract_z
_atom_site_U_iso_or_equiv
_atom_site_adp_type
_atom_site_occupancy
_atom_site_site_symmetry_order
_atom_site_calc_flag
_atom_site_refinement_flags_posn
_atom_site_refinement_flags_adp
_atom_site_refinement_flags_occupancy
_atom_site_disorder_assembly
_atom_site_disorder_group
Dy1 Dy 0.33277(4) 0.36805(3) 0.33969(3) 0.03963(18) Uani 1 1 d . . . . .
Dy2 Dy -0.05148(4) 0.04893(2) 0.25396(3) 0.03862(18) Uani 1 1 d . . . . .
Cu2 Cu 0.000000 0.500000 0.000000 0.0311(4) Uani 1 2 d S . P . .
Cu1 Cu 0.47359(10) 0.30850(7) -0.15352(7) 0.0394(3) Uani 1 1 d . . . . .
F47 F 0.2247(14) -0.1173(12) 0.2859(11) 0.223(9) Uani 1 1 d . U . . .
N7 N 0.3764(7) 0.3305(4) -0.0698(4) 0.037(2) Uani 1 1 d . . . . .
N14 N -0.0412(6) 0.4385(4) 0.0772(4) 0.033(2) Uani 1 1 d . . . . .
O26 O 0.1373(7) 0.4973(4) 0.0068(4) 0.047(2) Uani 1 1 d . . . . .
O12 O 0.5787(6) 0.3082(4) -0.2370(4) 0.046(2) Uani 1 1 d . . . . .
O23 O 0.0004(6) 0.1019(4) 0.3287(4) 0.0405(18) Uani 1 1 d . . . . .
N4 N 0.3206(7) 0.1576(4) 0.2172(5) 0.039(2) Uani 1 1 d . . . . .
O14 O 0.5699(6) 0.2931(4) -0.1089(4) 0.0423(19) Uani 1 1 d . . . . .
N12 N -0.0308(7) 0.3540(4) 0.1399(4) 0.033(2) Uani 1 1 d . . . . .
N2 N 0.1278(7) 0.4336(4) 0.3093(4) 0.036(2) Uani 1 1 d . . . . .
O1 O 0.0591(7) 0.4777(4) 0.1735(4) 0.053(2) Uani 1 1 d . . . . .
O18 O -0.1555(6) 0.1384(4) 0.2870(4) 0.045(2) Uani 1 1 d . . . . .
O25 O -0.0349(6) 0.5796(4) 0.0630(4) 0.046(2) Uani 1 1 d . . . . .
O4 O 0.4292(6) 0.3237(4) 0.2410(4) 0.0404(18) Uani 1 1 d . . . . .
O2 O 0.1725(6) 0.3983(4) 0.3430(4) 0.0434(19) Uani 1 1 d . . . . .
O9 O 0.2846(6) 0.2624(4) 0.3375(4) 0.0385(18) Uani 1 1 d . . . . .
O16 O 0.1035(6) 0.0607(4) 0.1792(4) 0.0433(19) Uani 1 1 d . . . . .
N3 N 0.3049(7) 0.2161(4) 0.3005(5) 0.037(2) Uani 1 1 d . . . . .
N11 N -0.0413(8) 0.2560(5) 0.3758(4) 0.042(2) Uani 1 1 d . . . . .
N5 N 0.3008(7) 0.3373(4) 0.0328(4) 0.033(2) Uani 1 1 d . . . . .
O6 O 0.3195(7) 0.4519(5) 0.4043(4) 0.054(2) Uani 1 1 d . U . . .
F52 F 0.3280(6) 0.5852(4) 0.0083(5) 0.079(3) Uani 1 1 d . . . . .
O3 O 0.3382(6) 0.4454(4) 0.2541(4) 0.0427(19) Uani 1 1 d . . . . .
C36 C 0.3841(8) 0.3214(5) -0.0107(5) 0.034(2) Uani 1 1 d . . . . .
H36 H 0.440168 0.306103 -0.000738 0.040 Uiso 1 1 calc R U . . .
O11 O 0.3806(6) 0.3308(5) -0.1981(4) 0.056(2) Uani 1 1 d . . . . .
N9 N 0.1478(7) 0.0883(4) 0.1214(5) 0.041(2) Uani 1 1 d . . . . .
O13 O 0.4690(6) 0.2044(4) -0.1536(5) 0.052(2) Uani 1 1 d . . . . .
O17 O -0.0678(6) 0.1033(4) 0.1576(4) 0.047(2) Uani 1 1 d . . . . .
O24 O -0.0447(7) 0.3156(4) 0.3660(4) 0.055(2) Uani 1 1 d . . . . .
N10 N -0.0193(7) 0.1545(5) 0.3575(5) 0.043(2) Uani 1 1 d . . . . .
F54 F 0.3155(6) 0.4853(4) 0.0223(5) 0.075(3) Uani 1 1 d . . . . .
O5 O 0.2226(6) 0.3385(4) 0.4468(4) 0.045(2) Uani 1 1 d . . . . .
N8 N 0.2061(7) 0.1605(5) 0.0416(5) 0.045(2) Uani 1 1 d . . . . .
C58 C -0.0260(7) 0.2851(5) 0.2325(5) 0.032(2) Uani 1 1 d . . . . .
H58 H -0.069002 0.313714 0.260568 0.038 Uiso 1 1 calc R U . . .
O22 O 0.0631(7) -0.0189(4) 0.2891(4) 0.052(2) Uani 1 1 d . . . . .
C55 C 0.0949(8) 0.1985(5) 0.1495(6) 0.035(2) Uani 1 1 d . . . . .
C8 C 0.1839(5) 0.3735(2) 0.2068(3) 0.033(2) Uani 1 1 d G . . . .
C13 C 0.2086(5) 0.3188(3) 0.2389(2) 0.033(2) Uani 1 1 d G . . . .
H13 H 0.186787 0.314140 0.285327 0.039 Uiso 1 1 calc R U . . .
C12 C 0.2651(5) 0.2710(2) 0.2029(3) 0.029(2) Uani 1 1 d G . . . .
C11 C 0.2970(4) 0.2779(2) 0.1350(3) 0.031(2) Uani 1 1 d G . . . .
H11 H 0.335658 0.245239 0.110403 0.038 Uiso 1 1 calc R U . . .
C10 C 0.2724(5) 0.3326(3) 0.1029(2) 0.032(2) Uani 1 1 d G . . . .
C9 C 0.2158(5) 0.3804(2) 0.1388(3) 0.029(2) Uani 1 1 d G . . . .
H9 H 0.198952 0.417705 0.116907 0.035 Uiso 1 1 calc R U . . .
N13 N -0.1164(7) 0.3860(5) 0.1720(5) 0.044(2) Uani 1 1 d . . . . .
O10 O 0.3194(7) 0.1412(4) 0.1621(5) 0.053(2) Uani 1 1 d . . . . .
O20 O -0.1310(7) -0.0064(4) 0.3515(4) 0.054(2) Uani 1 1 d . . . . .
O7 O 0.4223(7) 0.3137(5) 0.3996(4) 0.056(2) Uani 1 1 d . U . . .
N6 N 0.2323(7) 0.3556(4) 0.0032(4) 0.034(2) Uani 1 1 d . . . . .
O21 O -0.0370(7) -0.0453(4) 0.2034(5) 0.055(2) Uani 1 1 d . . . . .
C37 C 0.2823(9) 0.3516(5) -0.0595(6) 0.041(3) Uani 1 1 d . . . . .
H37 H 0.256108 0.362178 -0.094030 0.050 Uiso 1 1 calc R U . . .
C57 C 0.0015(8) 0.2961(5) 0.1655(5) 0.035(2) Uani 1 1 d . . . . .
O15 O 0.2243(8) 0.2148(4) 0.0147(4) 0.059(3) Uani 1 1 d . . . . .
C56 C 0.0588(8) 0.2548(5) 0.1230(5) 0.033(2) Uani 1 1 d . . . . .
H56 H 0.074250 0.263317 0.077057 0.040 Uiso 1 1 calc R U . . .
C63 C -0.2013(9) 0.1800(6) 0.1916(5) 0.050(3) Uani 1 1 d D . . . .
H63 H -0.244170 0.208102 0.176903 0.060 Uiso 1 1 calc R U . . .
C7 C 0.1294(8) 0.4247(5) 0.2473(5) 0.034(2) Uani 1 1 d . . . . .
F36 F -0.2415(6) 0.2519(4) 0.3371(5) 0.074(3) Uani 1 1 d . . . . .
C84 C -0.1164(9) 0.4370(5) 0.1327(6) 0.043(3) Uani 1 1 d . . . . .
H84 H -0.165057 0.469754 0.142714 0.052 Uiso 1 1 calc R U . . .
C59 C 0.0123(8) 0.2295(5) 0.2584(6) 0.036(3) Uani 1 1 d . . . . .
C17 C 0.4726(8) 0.3466(5) 0.1860(5) 0.043(3) Uani 1 1 d D . . . .
F34 F -0.3376(8) 0.2505(5) 0.2784(5) 0.096(3) Uani 1 1 d . . . . .
C44 C 0.5426(8) 0.1724(5) -0.1571(7) 0.050(3) Uani 1 1 d D . . . .
C54 C 0.1478(8) 0.1506(5) 0.1064(5) 0.036(2) Uani 1 1 d . . . . .
N1 N 0.0729(7) 0.4717(4) 0.2294(5) 0.037(2) Uani 1 1 d . . . . .
C35 C 0.2976(8) 0.2160(5) 0.2393(5) 0.035(2) Uani 1 1 d . . . . .
C83 C 0.0108(8) 0.3866(5) 0.0831(6) 0.035(2) Uani 1 1 d . . . . .
H83 H 0.069381 0.374073 0.051643 0.042 Uiso 1 1 calc R U . . .
C30 C 0.3530(7) 0.1558(6) 0.3184(5) 0.046(3) Uani 1 1 d D . . . .
C86 C 0.0276(8) 0.6137(5) 0.0632(6) 0.048(3) Uani 1 1 d D . . . .
F26 F 0.5601(9) 0.1089(5) -0.2446(5) 0.096(3) Uani 1 1 d . . . . .
C87 C 0.1307(7) 0.6030(5) 0.0432(6) 0.049(3) Uani 1 1 d D . . . .
H87 H 0.169642 0.634561 0.048104 0.059 Uiso 1 1 calc R U . . .
F6 F 0.5143(8) 0.2441(4) 0.1496(5) 0.099(4) Uani 1 1 d . . . . .
C82 C -0.0163(9) 0.2149(5) 0.3293(5) 0.039(3) Uani 1 1 d . . . . .
F51 F 0.0570(8) 0.7178(5) 0.0869(7) 0.112(4) Uani 1 1 d . . . . .
F2 F 0.3015(8) 0.5339(5) 0.1614(6) 0.098(3) Uani 1 1 d . . . . .
C88 C 0.1748(7) 0.5436(5) 0.0157(5) 0.041(3) Uani 1 1 d D . . . .
C33 C 0.3370(8) 0.1092(5) 0.2685(6) 0.051(3) Uani 1 1 d D . . . .
F3 F 0.4499(8) 0.5295(5) 0.1048(5) 0.097(3) Uani 1 1 d . . . . .
C77 C -0.0616(7) 0.1527(6) 0.4319(6) 0.047(3) Uani 1 1 d D . . . .
O8 O 0.4856(7) 0.4133(5) 0.3081(5) 0.064(3) Uani 1 1 d . . . . .
C62 C -0.1276(9) 0.1428(6) 0.1462(5) 0.055(3) Uani 1 1 d D . . . .
O19 O -0.2069(6) 0.0280(4) 0.2523(4) 0.0422(19) Uani 1 1 d . . . . .
C45 C 0.6257(8) 0.1871(5) -0.1405(6) 0.051(3) Uani 1 1 d D . . . .
H45 H 0.677082 0.156669 -0.144174 0.061 Uiso 1 1 calc R U . . .
F22 F 0.6538(8) 0.3049(7) -0.4065(4) 0.107(4) Uani 1 1 d . . . . .
F30 F 0.7018(8) 0.2753(7) -0.0436(6) 0.116(5) Uani 1 1 d . . . . .
F21 F 0.3243(9) 0.3674(8) -0.3432(5) 0.124(5) Uani 1 1 d . . . . .
C60 C 0.0747(7) 0.1882(5) 0.2163(5) 0.032(2) Uani 1 1 d . . . . .
H60 H 0.103527 0.152744 0.233704 0.038 Uiso 1 1 calc R U . . .
F4 F 0.5516(8) 0.3171(5) 0.0763(5) 0.089(3) Uani 1 1 d . . . . .
F32 F -0.1448(12) 0.1044(6) 0.0537(6) 0.131(5) Uani 1 1 d . . . . .
C64 C -0.2077(8) 0.1728(6) 0.2604(5) 0.046(3) Uani 1 1 d D . . . .
C2 C 0.0148(9) 0.5096(5) 0.2851(6) 0.051(3) Uani 1 1 d D . . . .
F19 F 0.2435(8) 0.3862(7) -0.2425(5) 0.106(4) Uani 1 1 d . . . . .
C15 C 0.3945(8) 0.4542(5) 0.1972(5) 0.041(3) Uani 1 1 d D . . . .
C18 C 0.5454(9) 0.3036(6) 0.1390(6) 0.050(3) Uani 1 1 d D . . . .
F31 F -0.0330(9) 0.1663(6) 0.0374(5) 0.097(3) Uani 1 1 d . . . . .
C49 C 0.2539(8) 0.1012(6) 0.0116(5) 0.045(3) Uani 1 1 d D . . . .
F27 F 0.6207(9) 0.0686(4) -0.1753(7) 0.113(4) Uani 1 1 d . . . . .
F25 F 0.4674(8) 0.0780(5) -0.1539(6) 0.102(4) Uani 1 1 d . . . . .
C43 C 0.5489(11) 0.1056(5) -0.1802(7) 0.055(3) Uani 1 1 d D . . . .
C80 C -0.0496(8) 0.2247(6) 0.4438(5) 0.052(3) Uani 1 1 d D . . . .
F8 F 0.1596(9) 0.3442(8) 0.6142(5) 0.140(6) Uani 1 1 d . . . . .
F49 F -0.0481(10) 0.7107(5) 0.0444(6) 0.107(4) Uani 1 1 d . . . . .
F10 F 0.2548(12) 0.5584(7) 0.4772(9) 0.154(6) Uani 1 1 d . . . . .
F28 F 0.7636(9) 0.3114(7) -0.1383(8) 0.133(5) Uani 1 1 d . . . . .
C16 C 0.4653(8) 0.4105(5) 0.1581(6) 0.046(3) Uani 1 1 d D . . . .
H16 H 0.505580 0.423253 0.115615 0.055 Uiso 1 1 calc R U . . .
F23 F 0.7038(13) 0.2489(9) -0.3413(7) 0.185(9) Uani 1 1 d . . . . .
F7 F 0.0655(8) 0.3440(8) 0.5569(6) 0.124(5) Uani 1 1 d . . . . .
F50 F -0.0741(10) 0.6781(5) 0.1424(6) 0.119(5) Uani 1 1 d . . . . .
C46 C 0.6292(8) 0.2483(5) -0.1185(6) 0.050(3) Uani 1 1 d D . . . .
C52 C 0.1946(9) 0.0480(5) 0.0635(6) 0.055(4) Uani 1 1 d D . . . .
C41 C 0.5691(8) 0.3106(7) -0.2910(6) 0.056(3) Uani 1 1 d D . . . .
C29 C 0.4557(8) 0.1685(7) 0.3067(7) 0.056(3) Uani 1 1 d D . . . .
H29A H 0.483150 0.187425 0.262187 0.084 Uiso 1 1 calc R U . . .
H29B H 0.491141 0.128738 0.311848 0.084 Uiso 1 1 calc R U . . .
H29C H 0.459885 0.197494 0.338348 0.084 Uiso 1 1 calc R U . . .
F53 F 0.3193(7) 0.5338(6) -0.0689(5) 0.102(4) Uani 1 1 d . . . . .
C5 C 0.0693(8) 0.4915(5) 0.3359(5) 0.044(3) Uani 1 1 d D . . . .
C65 C -0.2840(10) 0.2131(8) 0.3085(8) 0.076(5) Uani 1 1 d D . . . .
C47 C 0.7191(9) 0.2582(9) -0.1004(9) 0.078(5) Uani 1 1 d D . . . .
C78 C -0.0082(11) 0.1027(7) 0.4621(6) 0.066(4) Uani 1 1 d D . . . .
H78A H -0.025114 0.060925 0.454878 0.098 Uiso 1 1 calc R U . . .
H78B H -0.025643 0.107678 0.509157 0.098 Uiso 1 1 calc R U . . .
H78C H 0.060706 0.107099 0.441709 0.098 Uiso 1 1 calc R U . . .
F35 F -0.3419(7) 0.1769(6) 0.3545(5) 0.093(3) Uani 1 1 d . . . . .
C48 C 0.2429(12) 0.1002(7) -0.0552(6) 0.066(4) Uani 1 1 d D . . . .
H48A H 0.175619 0.108956 -0.052040 0.099 Uiso 1 1 calc R U . . .
H48B H 0.264015 0.058541 -0.072191 0.099 Uiso 1 1 calc R U . . .
H48C H 0.281901 0.132399 -0.084957 0.099 Uiso 1 1 calc R U . . .
C85 C -0.0066(10) 0.6797(5) 0.0868(7) 0.053(3) Uani 1 1 d D . . . .
F5 F 0.6289(8) 0.3048(7) 0.1424(7) 0.125(5) Uani 1 1 d . . . . .
F33 F -0.1806(12) 0.1994(8) 0.0629(6) 0.160(7) Uani 1 1 d . . . . .
C31 C 0.3073(11) 0.1378(8) 0.3898(5) 0.064(4) Uani 1 1 d D . . . .
H31A H 0.332285 0.163050 0.415870 0.097 Uiso 1 1 calc R U . . .
H31B H 0.321705 0.092940 0.398591 0.097 Uiso 1 1 calc R U . . .
H31C H 0.237865 0.145629 0.401408 0.097 Uiso 1 1 calc R U . . .
F9 F 0.1434(17) 0.2664(7) 0.5660(9) 0.195(9) Uani 1 1 d . . . . .
C75 C 0.1421(11) -0.1049(9) 0.3309(11) 0.085(6) Uani 1 1 d D U . . .
C67 C -0.2549(12) -0.0190(9) 0.2763(11) 0.106(7) Uani 1 1 d D U . . .
C19 C 0.1475(12) 0.3256(7) 0.5615(7) 0.062(4) Uani 1 1 d D U . . .
C6 C 0.0085(11) 0.4750(8) 0.4054(5) 0.070(5) Uani 1 1 d D . . . .
H6A H -0.032962 0.441015 0.405919 0.105 Uiso 1 1 calc R U . . .
H6B H -0.030847 0.512241 0.423542 0.105 Uiso 1 1 calc R U . . .
H6C H 0.049953 0.461123 0.431860 0.105 Uiso 1 1 calc R U . . .
F1 F 0.4013(13) 0.5624(5) 0.2033(7) 0.142(6) Uani 1 1 d . . . . .
C4 C 0.1406(10) 0.5382(7) 0.3370(9) 0.076(5) Uani 1 1 d D . . . .
H4A H 0.162009 0.527854 0.375304 0.114 Uiso 1 1 calc R U . . .
H4B H 0.110528 0.580854 0.339429 0.114 Uiso 1 1 calc R U . . .
H4C H 0.195738 0.536258 0.297068 0.114 Uiso 1 1 calc R U . . .
F46 F 0.1638(16) -0.0698(9) 0.3656(11) 0.199(11) Uani 1 1 d . . . . .
C14 C 0.3893(12) 0.5212(6) 0.1663(8) 0.068(4) Uani 1 1 d D . . . .
C51 C 0.1162(12) 0.0203(8) 0.0462(8) 0.095(7) Uani 1 1 d D . . . .
H51A H 0.079574 -0.007016 0.083259 0.142 Uiso 1 1 calc R U . . .
H51B H 0.143932 -0.004515 0.007865 0.142 Uiso 1 1 calc R U . . .
H51C H 0.073704 0.054364 0.036319 0.142 Uiso 1 1 calc R U . . .
C38 C 0.3037(12) 0.3438(11) -0.2803(9) 0.089(6) Uani 1 1 d D . . . .
C40 C 0.4831(8) 0.3235(8) -0.3087(6) 0.062(4) Uani 1 1 d D . . . .
H40 H 0.485821 0.326001 -0.353360 0.074 Uiso 1 1 calc R U . . .
C32 C 0.4224(11) 0.0670(6) 0.2353(8) 0.072(5) Uani 1 1 d D . . . .
H32A H 0.417767 0.055599 0.193521 0.108 Uiso 1 1 calc R U . . .
H32B H 0.423854 0.028661 0.263537 0.108 Uiso 1 1 calc R U . . .
H32C H 0.481145 0.089344 0.227405 0.108 Uiso 1 1 calc R U . . .
C39 C 0.3919(8) 0.3326(8) -0.2571(6) 0.065(4) Uani 1 1 d D . . . .
C1 C 0.0156(13) 0.5778(6) 0.2601(8) 0.076(5) Uani 1 1 d D . . . .
H1A H 0.081246 0.591809 0.245876 0.113 Uiso 1 1 calc R U . . .
H1B H -0.024539 0.603543 0.295118 0.113 Uiso 1 1 calc R U . . .
H1C H -0.009381 0.582525 0.223007 0.113 Uiso 1 1 calc R U . . .
C81 C 0.0437(10) 0.2359(7) 0.4540(7) 0.071(5) Uani 1 1 d D . . . .
H81A H 0.094624 0.208871 0.426374 0.107 Uiso 1 1 calc R U . . .
H81B H 0.038462 0.225807 0.500049 0.107 Uiso 1 1 calc R U . . .
H81C H 0.058798 0.280206 0.442169 0.107 Uiso 1 1 calc R U . . .
C3 C -0.0850(9) 0.4867(9) 0.3061(8) 0.079(5) Uani 1 1 d D . . . .
H3A H -0.107667 0.487989 0.268090 0.119 Uiso 1 1 calc R U . . .
H3B H -0.127460 0.513831 0.338847 0.119 Uiso 1 1 calc R U . . .
H3C H -0.085063 0.443238 0.325156 0.119 Uiso 1 1 calc R U . . .
F29 F 0.7818(8) 0.2103(6) -0.1083(8) 0.130(6) Uani 1 1 d . . . . .
F13 F 0.5058(15) 0.2260(9) 0.4666(7) 0.170(8) Uani 1 1 d . . . . .
C89 C 0.2843(8) 0.5392(7) -0.0055(8) 0.059(4) Uani 1 1 d D . . . .
C79 C -0.1336(12) 0.2550(8) 0.4928(8) 0.082(5) Uani 1 1 d D . . . .
H79A H -0.124216 0.300228 0.491826 0.124 Uiso 1 1 calc R U . . .
H79B H -0.139933 0.235607 0.536602 0.124 Uiso 1 1 calc R U . . .
H79C H -0.191827 0.249215 0.481955 0.124 Uiso 1 1 calc R U . . .
F14 F 0.4695(19) 0.2979(15) 0.5348(9) 0.272(14) Uani 1 1 d . U . . .
C24 C 0.501(2) 0.2873(14) 0.4750(10) 0.138(12) Uani 1 1 d D U . . .
C74 C 0.0670(15) -0.0757(7) 0.3008(11) 0.096(5) Uani 1 1 d D U . . .
C61 C -0.1257(15) 0.1523(8) 0.0746(7) 0.075(5) Uani 1 1 d D . . . .
C20 C 0.2236(15) 0.3551(10) 0.5017(9) 0.112(5) Uani 1 1 d D U . . .
F48 F 0.1158(10) -0.1599(7) 0.3597(9) 0.159(7) Uani 1 1 d . . . . .
C76 C -0.1640(9) 0.1354(8) 0.4470(7) 0.068(4) Uani 1 1 d D . . . .
H76A H -0.196223 0.165613 0.423312 0.101 Uiso 1 1 calc R U . . .
H76B H -0.196876 0.136472 0.494159 0.101 Uiso 1 1 calc R U . . .
H76C H -0.165221 0.092872 0.433315 0.101 Uiso 1 1 calc R U . . .
C34 C 0.2451(11) 0.0754(8) 0.2993(9) 0.091(6) Uani 1 1 d D . . . .
H34A H 0.193434 0.105883 0.319637 0.136 Uiso 1 1 calc R U . . .
H34B H 0.253437 0.043417 0.332609 0.136 Uiso 1 1 calc R U . . .
H34C H 0.229033 0.054984 0.265468 0.136 Uiso 1 1 calc R U . . .
C42 C 0.6631(11) 0.3033(11) -0.3480(7) 0.082(5) Uani 1 1 d D . . . .
C50 C 0.3587(9) 0.1014(8) 0.0065(7) 0.068(4) Uani 1 1 d D . . . .
H50A H 0.387764 0.137839 -0.021840 0.102 Uiso 1 1 calc R U . . .
H50B H 0.391801 0.062478 -0.012185 0.102 Uiso 1 1 calc R U . . .
H50C H 0.364226 0.103976 0.050149 0.102 Uiso 1 1 calc R U . . .
C53 C 0.2549(13) -0.0032(7) 0.0853(8) 0.095(7) Uani 1 1 d D . . . .
H53A H 0.290539 0.014759 0.110194 0.143 Uiso 1 1 calc R U . . .
H53B H 0.299963 -0.022291 0.046886 0.143 Uiso 1 1 calc R U . . .
H53C H 0.213765 -0.035517 0.113025 0.143 Uiso 1 1 calc R U . . .
F20 F 0.2593(11) 0.2916(8) -0.2725(9) 0.152(6) Uani 1 1 d . . . . .
C70 C -0.2026(13) -0.0855(8) 0.4315(8) 0.074(5) Uani 1 1 d D . . . .
C66 C -0.3411(14) -0.0226(12) 0.2526(10) 0.097(7) Uani 1 1 d D . . . .
C23 C 0.3237(18) 0.5209(9) 0.4831(11) 0.091(5) Uani 1 1 d D U . . .
F40 F -0.2144(11) -0.0488(5) 0.4808(5) 0.116(5) Uani 1 1 d . . . . .
F45 F 0.0075(12) -0.1406(6) 0.1156(6) 0.132(5) Uani 1 1 d . . . . .
F41 F -0.1129(11) -0.1235(7) 0.4222(7) 0.130(5) Uani 1 1 d . . . . .
F42 F -0.2553(12) -0.1293(6) 0.4496(6) 0.139(6) Uani 1 1 d . . . . .
F24 F 0.7247(9) 0.3451(10) -0.3465(7) 0.168(8) Uani 1 1 d . . . . .
C73 C 0.0482(17) -0.1210(8) 0.2588(11) 0.113(5) Uani 1 1 d D U . . .
H73 H 0.073948 -0.163140 0.259494 0.135 Uiso 1 1 calc R U . . .
F43 F -0.1281(16) -0.1522(15) 0.1861(11) 0.268(15) Uani 1 1 d . U . . .
C72 C -0.0101(17) -0.1017(8) 0.2159(11) 0.112(6) Uani 1 1 d D U . . .
C71 C -0.0411(15) -0.1489(7) 0.1777(9) 0.078(4) Uani 1 1 d D U . . .
C69 C -0.1877(15) -0.0473(8) 0.3672(7) 0.092(6) Uani 1 1 d D . . . .
F15 F 0.5900(16) 0.2932(14) 0.4644(14) 0.250(13) Uani 1 1 d . . . . .
F44 F -0.0185(17) -0.2035(9) 0.2019(8) 0.188(8) Uani 1 1 d . . . . .
F37 F -0.3306(16) -0.0040(12) 0.1937(8) 0.226(12) Uani 1 1 d . . . . .
F18 F 0.6627(12) 0.4450(15) 0.2421(10) 0.236(15) Uani 1 1 d . . . . .
F16 F 0.6822(12) 0.4712(12) 0.3292(9) 0.218(11) Uani 1 1 d . . . . .
F38 F -0.3627(15) -0.0851(11) 0.2558(12) 0.198(8) Uani 1 1 d . U . . .
C28 C 0.6298(16) 0.4542(14) 0.2949(13) 0.115(8) Uani 1 1 d D U . . .
F39 F -0.4114(13) -0.0037(17) 0.2919(11) 0.278(18) Uani 1 1 d . . . . .
C27 C 0.5324(15) 0.4302(11) 0.3361(11) 0.128(7) Uani 1 1 d D U . . .
F17 F 0.6004(19) 0.5172(14) 0.284(3) 0.44(3) Uani 1 1 d . . . . .
F12 F 0.324(2) 0.5051(17) 0.5382(9) 0.297(16) Uani 1 1 d . . . . .
F11 F 0.3979(17) 0.5506(12) 0.4598(15) 0.254(11) Uani 1 1 d . U . . .
C21 C 0.2601(18) 0.4154(9) 0.5098(11) 0.119(5) Uani 1 1 d D U . . .
H21 H 0.249495 0.426735 0.553188 0.143 Uiso 1 1 calc R U . . .
C26 C 0.5598(18) 0.3807(11) 0.3796(12) 0.141(7) Uani 1 1 d D U . . .
H26 H 0.621645 0.380767 0.384132 0.169 Uiso 1 1 calc R U . . .
C68 C -0.2602(15) -0.0583(9) 0.3368(10) 0.112(7) Uani 1 1 d D U . . .
H68 H -0.307254 -0.088699 0.354846 0.134 Uiso 1 1 calc R U . . .
C22 C 0.3118(18) 0.4596(9) 0.4558(9) 0.115(5) Uani 1 1 d D U . . .
C25 C 0.496(2) 0.3312(13) 0.4163(12) 0.142(7) Uani 1 1 d D U . . .

loop_
_atom_site_aniso_label
_atom_site_aniso_U_11
_atom_site_aniso_U_22
_atom_site_aniso_U_33
_atom_site_aniso_U_23
_atom_site_aniso_U_13
_atom_site_aniso_U_12
Dy1 0.0359(3) 0.0534(3) 0.0319(3) -0.0100(2) -0.0127(2) 0.0010(2)
Dy2 0.0431(4) 0.0368(3) 0.0379(3) 0.0032(2) -0.0166(3) -0.0037(2)
Cu2 0.0301(10) 0.0272(9) 0.0355(10) 0.0045(7) -0.0109(8) -0.0028(7)
Cu1 0.0347(8) 0.0534(8) 0.0284(7) -0.0087(6) -0.0067(6) 0.0017(6)
F47 0.130(12) 0.273(17) 0.194(15) 0.028(13) 0.025(10) 0.055(12)
N7 0.042(6) 0.048(5) 0.015(4) 0.001(4) -0.004(4) -0.003(4)
N14 0.028(5) 0.030(4) 0.040(5) 0.008(4) -0.012(4) -0.004(4)
O26 0.063(6) 0.039(4) 0.044(5) 0.009(4) -0.024(4) -0.017(4)
O12 0.045(5) 0.057(5) 0.032(5) -0.010(4) -0.005(4) -0.002(4)
O23 0.043(5) 0.036(4) 0.045(5) -0.008(3) -0.017(4) -0.003(3)
N4 0.047(6) 0.027(5) 0.046(6) 0.008(4) -0.021(5) -0.007(4)
O14 0.037(5) 0.055(5) 0.039(5) -0.016(4) -0.018(4) 0.011(4)
N12 0.036(5) 0.033(5) 0.027(5) 0.001(4) -0.006(4) 0.006(4)
N2 0.032(5) 0.050(5) 0.029(5) -0.017(4) -0.013(4) 0.009(4)
O1 0.059(6) 0.063(6) 0.036(5) -0.006(4) -0.019(4) 0.023(4)
O18 0.039(5) 0.054(5) 0.043(5) -0.003(4) -0.014(4) -0.004(4)
O25 0.044(5) 0.049(5) 0.049(5) 0.001(4) -0.020(4) -0.013(4)
O4 0.034(4) 0.057(5) 0.025(4) -0.002(3) 0.001(3) -0.007(4)
O2 0.026(4) 0.067(5) 0.035(4) -0.012(4) -0.006(3) 0.001(4)
O9 0.043(5) 0.041(4) 0.033(4) -0.002(3) -0.016(4) 0.001(3)
O16 0.052(5) 0.039(4) 0.037(5) 0.004(3) -0.013(4) 0.002(4)
N3 0.036(5) 0.038(5) 0.036(5) 0.006(4) -0.013(4) -0.001(4)
N11 0.055(7) 0.046(6) 0.027(5) -0.004(4) -0.018(5) -0.003(5)
N5 0.033(5) 0.033(5) 0.028(5) 0.005(4) -0.003(4) 0.000(4)
O6 0.052(6) 0.078(6) 0.040(5) -0.025(4) -0.021(4) 0.003(5)
F52 0.050(5) 0.049(5) 0.141(9) 0.008(5) -0.035(5) -0.019(4)
O3 0.047(5) 0.042(4) 0.038(5) -0.002(3) -0.011(4) -0.002(4)
C36 0.037(6) 0.036(6) 0.030(6) -0.004(4) -0.012(5) -0.003(5)
O11 0.042(5) 0.091(7) 0.033(5) -0.017(4) -0.005(4) 0.004(5)
N9 0.050(6) 0.032(5) 0.033(5) 0.006(4) -0.007(5) 0.003(4)
O13 0.040(5) 0.061(5) 0.056(6) -0.004(4) -0.016(4) 0.006(4)
O17 0.051(5) 0.050(5) 0.044(5) 0.001(4) -0.025(4) 0.006(4)
O24 0.072(7) 0.053(6) 0.041(5) -0.010(4) -0.019(5) 0.000(5)
N10 0.041(6) 0.067(7) 0.028(5) 0.003(5) -0.020(4) -0.005(5)
F54 0.054(5) 0.064(5) 0.104(7) 0.027(5) -0.028(5) -0.003(4)
O5 0.043(5) 0.060(5) 0.034(5) -0.005(4) -0.015(4) 0.007(4)
N8 0.046(6) 0.047(6) 0.031(5) 0.002(4) 0.003(4) 0.001(5)
C58 0.025(6) 0.035(5) 0.031(6) 0.005(4) -0.004(4) 0.000(4)
O22 0.053(6) 0.049(5) 0.054(6) 0.011(4) -0.019(4) -0.004(4)
C55 0.022(6) 0.039(6) 0.043(7) 0.003(5) -0.010(5) 0.000(4)
C8 0.033(6) 0.030(5) 0.037(6) -0.009(4) -0.013(5) 0.005(4)
C13 0.039(6) 0.041(6) 0.020(5) -0.003(4) -0.011(5) -0.006(5)
C12 0.032(6) 0.019(4) 0.032(6) 0.002(4) -0.007(5) -0.003(4)
C11 0.021(5) 0.048(6) 0.025(5) -0.011(4) -0.004(4) -0.005(4)
C10 0.036(6) 0.036(5) 0.029(6) 0.001(4) -0.014(5) -0.011(5)
C9 0.027(6) 0.026(5) 0.031(6) 0.002(4) -0.005(4) -0.002(4)
N13 0.045(6) 0.046(6) 0.029(5) 0.007(4) 0.004(4) 0.002(5)
O10 0.074(7) 0.040(5) 0.055(6) -0.010(4) -0.036(5) 0.005(4)
O20 0.056(6) 0.054(5) 0.048(5) 0.007(4) -0.012(4) -0.024(5)
O7 0.044(5) 0.077(6) 0.048(5) -0.015(5) -0.020(4) 0.015(5)
N6 0.041(6) 0.038(5) 0.021(5) 0.004(4) -0.013(4) 0.002(4)
O21 0.055(6) 0.042(5) 0.060(6) 0.000(4) -0.009(5) 0.005(4)
C37 0.042(7) 0.047(7) 0.037(7) -0.006(5) -0.017(6) 0.008(5)
C57 0.042(7) 0.031(5) 0.033(6) 0.009(4) -0.016(5) -0.006(5)
O15 0.080(7) 0.045(5) 0.037(5) 0.003(4) 0.001(5) -0.003(5)
C56 0.054(7) 0.028(5) 0.020(5) 0.000(4) -0.016(5) -0.003(5)
C63 0.049(8) 0.046(7) 0.065(9) -0.004(6) -0.033(7) 0.007(6)
C7 0.039(6) 0.037(6) 0.028(6) -0.008(4) -0.012(5) -0.004(5)
F36 0.058(5) 0.084(6) 0.086(6) -0.049(5) -0.024(5) 0.011(4)
C84 0.041(7) 0.031(6) 0.051(7) 0.001(5) -0.009(6) 0.012(5)
C59 0.045(7) 0.029(5) 0.040(6) 0.003(4) -0.019(5) -0.012(5)
C17 0.045(7) 0.059(7) 0.029(6) -0.009(5) -0.015(5) -0.014(6)
F34 0.085(7) 0.115(8) 0.102(8) -0.031(6) -0.053(7) 0.051(6)
C44 0.043(8) 0.054(8) 0.054(8) -0.005(6) -0.016(6) -0.004(6)
C54 0.044(7) 0.033(6) 0.032(6) 0.005(4) -0.015(5) -0.008(5)
N1 0.033(5) 0.042(5) 0.035(5) -0.010(4) -0.008(4) 0.013(4)
C35 0.041(7) 0.038(6) 0.025(6) -0.003(4) -0.009(5) -0.001(5)
C83 0.030(6) 0.036(6) 0.040(6) -0.007(5) -0.014(5) 0.009(5)
C30 0.051(8) 0.048(7) 0.043(7) 0.014(5) -0.024(6) -0.006(6)
C86 0.065(9) 0.043(7) 0.045(7) 0.004(5) -0.030(7) -0.007(6)
F26 0.130(10) 0.087(7) 0.065(6) -0.032(5) -0.016(6) -0.013(6)
C87 0.030(7) 0.047(7) 0.065(9) 0.012(6) -0.011(6) -0.006(5)
F6 0.121(9) 0.062(6) 0.076(7) -0.018(5) 0.024(6) 0.004(6)
C82 0.043(7) 0.045(6) 0.032(6) -0.002(5) -0.014(5) -0.013(5)
F51 0.076(7) 0.077(7) 0.190(13) -0.065(8) -0.036(8) -0.009(5)
F2 0.081(8) 0.082(7) 0.111(9) 0.036(6) -0.016(6) 0.011(5)
C88 0.047(7) 0.044(7) 0.036(6) 0.014(5) -0.019(6) -0.012(6)
C33 0.056(9) 0.039(6) 0.061(9) 0.006(6) -0.028(7) 0.007(6)
F3 0.085(7) 0.075(6) 0.100(8) 0.036(5) 0.004(6) -0.013(5)
C77 0.031(7) 0.070(8) 0.036(7) 0.006(6) -0.007(5) -0.004(6)
O8 0.062(7) 0.083(7) 0.053(6) -0.010(5) -0.025(5) -0.015(5)
C62 0.069(10) 0.050(7) 0.056(8) 0.004(6) -0.030(7) -0.012(7)
O19 0.046(5) 0.040(4) 0.054(5) 0.005(4) -0.033(4) -0.014(4)
C45 0.035(7) 0.059(8) 0.055(8) -0.014(6) -0.013(6) 0.023(6)
F22 0.073(7) 0.194(13) 0.037(5) -0.018(6) 0.008(5) 0.011(7)
F30 0.085(8) 0.181(12) 0.110(9) -0.079(9) -0.058(7) 0.022(8)
F21 0.101(9) 0.222(15) 0.052(6) -0.001(8) -0.035(6) 0.016(9)
C60 0.030(6) 0.034(5) 0.037(6) 0.010(4) -0.018(5) -0.009(4)
F4 0.103(8) 0.091(7) 0.056(6) -0.003(5) -0.007(5) 0.021(6)
F32 0.228(16) 0.120(10) 0.085(8) -0.008(7) -0.097(10) -0.041(10)
C64 0.026(6) 0.051(7) 0.063(8) -0.009(6) -0.017(6) -0.002(5)
C2 0.058(9) 0.057(8) 0.037(7) -0.021(6) -0.018(6) 0.029(6)
F19 0.062(7) 0.175(12) 0.072(7) 0.000(7) -0.021(5) 0.035(7)
C15 0.043(7) 0.048(7) 0.036(7) -0.004(5) -0.017(6) -0.013(5)
C18 0.063(9) 0.056(8) 0.030(7) -0.007(5) -0.012(6) -0.010(7)
F31 0.109(9) 0.126(9) 0.053(6) 0.015(6) -0.029(6) 0.006(7)
C49 0.046(8) 0.051(7) 0.032(6) -0.005(5) -0.004(5) -0.003(6)
F27 0.123(10) 0.056(6) 0.199(13) -0.035(7) -0.107(10) 0.024(6)
F25 0.092(8) 0.074(6) 0.119(9) -0.037(6) 0.011(6) -0.039(6)
C43 0.062(10) 0.048(7) 0.063(9) -0.016(6) -0.028(8) 0.001(7)
C80 0.069(9) 0.063(8) 0.023(6) 0.008(5) -0.016(6) -0.011(7)
F8 0.113(10) 0.249(17) 0.058(7) -0.060(9) -0.005(6) -0.059(10)
F49 0.156(11) 0.062(6) 0.120(9) -0.006(6) -0.074(9) 0.028(6)
F10 0.127(12) 0.125(11) 0.213(18) -0.074(12) -0.052(12) 0.043(10)
F28 0.084(8) 0.149(12) 0.189(15) 0.013(10) -0.074(9) -0.049(8)
C16 0.037(7) 0.049(7) 0.045(7) 0.004(5) -0.007(6) 0.000(5)
F23 0.163(15) 0.216(18) 0.109(11) -0.010(11) 0.016(10) 0.133(14)
F7 0.060(7) 0.189(14) 0.113(10) -0.050(9) -0.004(7) 0.000(8)
F50 0.132(11) 0.090(8) 0.086(8) -0.017(6) 0.033(7) 0.002(7)
C46 0.037(7) 0.065(8) 0.047(8) -0.027(6) -0.009(6) 0.007(6)
C52 0.080(10) 0.032(6) 0.040(7) -0.002(5) -0.003(7) 0.008(6)
C41 0.058(9) 0.058(8) 0.044(8) -0.017(6) -0.007(7) 0.011(7)
C29 0.035(7) 0.066(9) 0.072(10) -0.001(7) -0.027(7) 0.008(6)
F53 0.056(6) 0.162(11) 0.069(7) 0.008(7) 0.004(5) -0.010(6)
C5 0.044(7) 0.060(7) 0.032(6) -0.024(5) -0.014(5) 0.013(6)
C65 0.047(10) 0.088(12) 0.101(14) -0.009(10) -0.043(10) 0.027(8)
C47 0.043(9) 0.104(14) 0.088(13) -0.054(11) -0.016(9) 0.018(9)
C78 0.078(11) 0.087(11) 0.031(7) 0.013(7) -0.021(7) -0.002(8)
F35 0.047(6) 0.123(9) 0.088(7) -0.002(6) 0.004(5) 0.006(5)
C48 0.075(11) 0.074(10) 0.058(9) -0.024(8) -0.033(8) 0.016(8)
C85 0.064(9) 0.041(7) 0.063(9) -0.005(6) -0.031(8) -0.004(6)
F5 0.065(8) 0.172(13) 0.145(12) -0.070(10) -0.041(8) 0.047(8)
F33 0.209(16) 0.205(15) 0.080(8) -0.029(9) -0.090(10) 0.120(13)
C31 0.070(10) 0.085(10) 0.036(7) 0.021(7) -0.018(7) -0.011(8)
F9 0.35(3) 0.092(10) 0.202(18) 0.050(10) -0.176(19) -0.067(13)
C75 0.040(8) 0.085(12) 0.119(15) 0.041(11) -0.026(8) 0.003(8)
C67 0.066(12) 0.075(12) 0.19(2) 0.023(13) -0.069(14) 0.008(10)
C19 0.074(11) 0.065(9) 0.048(8) -0.022(6) -0.022(7) 0.021(7)
C6 0.072(11) 0.090(11) 0.036(8) -0.017(7) -0.006(7) 0.040(9)
F1 0.272(19) 0.038(5) 0.132(11) 0.006(6) -0.084(12) -0.031(8)
C4 0.071(11) 0.066(10) 0.107(14) -0.041(9) -0.047(10) 0.016(8)
F46 0.27(2) 0.165(15) 0.26(2) 0.099(15) -0.23(2) -0.083(15)
C14 0.066(11) 0.065(10) 0.067(10) 0.022(8) -0.016(8) -0.010(8)
C51 0.137(18) 0.080(12) 0.059(10) -0.038(9) -0.002(11) -0.048(12)
C38 0.074(13) 0.126(17) 0.068(12) 0.008(11) -0.026(10) -0.006(12)
C40 0.048(9) 0.105(12) 0.024(6) -0.003(7) -0.004(6) 0.015(8)
C32 0.102(13) 0.038(7) 0.096(13) -0.017(7) -0.059(11) 0.017(8)
C39 0.068(10) 0.089(11) 0.044(9) -0.010(7) -0.025(8) 0.002(8)
C1 0.086(13) 0.071(10) 0.072(11) -0.019(8) -0.028(10) 0.012(9)
C81 0.103(14) 0.066(9) 0.053(9) 0.009(7) -0.036(9) -0.016(9)
C3 0.041(9) 0.121(15) 0.066(11) -0.033(10) -0.005(8) 0.026(9)
F29 0.060(7) 0.145(10) 0.221(15) -0.110(11) -0.081(9) 0.048(7)
F13 0.23(2) 0.189(16) 0.105(11) -0.011(11) -0.096(13) 0.085(16)
C89 0.052(9) 0.055(8) 0.065(10) 0.007(7) -0.013(7) -0.007(7)
C79 0.104(15) 0.081(12) 0.065(11) -0.006(9) -0.032(10) 0.006(10)
F14 0.27(3) 0.44(4) 0.100(12) -0.137(19) -0.028(15) 0.05(3)
C24 0.14(2) 0.21(3) 0.086(12) -0.071(14) -0.090(16) 0.10(2)
C74 0.121(12) 0.049(8) 0.153(14) -0.003(8) -0.095(11) 0.004(8)
C61 0.117(16) 0.063(9) 0.063(10) -0.021(8) -0.058(11) 0.034(10)
C20 0.116(9) 0.137(9) 0.088(8) -0.009(7) -0.037(7) -0.015(7)
F48 0.100(10) 0.128(10) 0.223(17) 0.117(11) -0.050(10) 0.003(8)
C76 0.060(10) 0.100(12) 0.044(8) 0.012(8) -0.017(7) -0.031(9)
C34 0.106(15) 0.074(11) 0.119(16) 0.035(10) -0.075(13) -0.044(10)
C42 0.067(12) 0.133(17) 0.031(8) -0.007(9) 0.001(7) 0.014(12)
C50 0.065(10) 0.089(11) 0.049(9) -0.010(8) -0.016(8) 0.005(8)
C53 0.113(16) 0.055(9) 0.071(11) 0.017(8) 0.021(10) 0.043(9)
F20 0.135(12) 0.144(12) 0.235(18) -0.007(12) -0.139(13) -0.017(10)
C70 0.072(11) 0.064(10) 0.079(12) 0.019(9) -0.018(9) -0.019(9)
C66 0.095(16) 0.147(19) 0.063(12) 0.005(12) -0.037(11) -0.062(15)
C23 0.104(9) 0.091(9) 0.085(9) -0.017(7) -0.036(8) -0.006(7)
F40 0.181(13) 0.092(8) 0.058(6) 0.005(6) -0.007(7) -0.044(8)
F45 0.200(15) 0.100(9) 0.083(9) -0.032(7) -0.021(9) 0.000(9)
F41 0.147(13) 0.135(11) 0.119(10) 0.044(8) -0.073(10) 0.000(9)
F42 0.211(15) 0.117(9) 0.071(7) 0.035(7) -0.015(8) -0.090(10)
F24 0.073(9) 0.29(2) 0.119(12) -0.055(13) 0.030(8) -0.071(12)
C73 0.131(12) 0.067(8) 0.159(13) -0.001(8) -0.075(10) 0.002(8)
F43 0.177(14) 0.47(4) 0.20(2) 0.12(2) -0.110(16) -0.19(2)
C72 0.124(13) 0.067(9) 0.157(15) -0.003(9) -0.064(11) -0.005(9)
C71 0.100(8) 0.050(7) 0.079(8) -0.020(6) -0.015(7) -0.009(7)
C69 0.143(19) 0.075(11) 0.070(12) -0.005(9) -0.043(12) -0.045(12)
F15 0.117(16) 0.30(3) 0.32(3) -0.12(3) -0.026(18) 0.016(18)
F44 0.26(2) 0.169(16) 0.122(13) -0.019(11) -0.059(14) 0.069(16)
F37 0.27(2) 0.35(3) 0.115(12) 0.042(15) -0.116(14) -0.20(2)
F18 0.102(12) 0.45(4) 0.143(15) -0.14(2) 0.034(11) -0.123(19)
F16 0.134(13) 0.39(3) 0.176(16) 0.017(17) -0.090(12) -0.152(17)
F38 0.170(13) 0.221(15) 0.259(17) 0.030(13) -0.138(12) -0.094(12)
C28 0.104(11) 0.128(11) 0.115(11) -0.017(9) -0.031(9) -0.023(9)
F39 0.082(12) 0.53(5) 0.165(19) 0.04(2) -0.004(12) 0.11(2)
C27 0.117(13) 0.192(18) 0.114(13) 0.000(11) -0.076(11) -0.086(13)
F17 0.15(2) 0.19(2) 1.01(11) 0.00(4) -0.24(4) -0.055(18)
F12 0.35(4) 0.46(5) 0.074(12) -0.043(18) -0.065(17) 0.03(3)
F11 0.189(15) 0.242(17) 0.33(2) 0.038(15) -0.079(14) -0.101(13)
C21 0.139(11) 0.134(10) 0.088(8) -0.022(8) -0.038(8) -0.002(9)
C26 0.135(13) 0.196(18) 0.124(13) -0.005(11) -0.075(11) -0.067(12)
C68 0.14(2) 0.071(12) 0.124(17) -0.010(10) -0.035(16) -0.015(13)
C22 0.152(13) 0.131(12) 0.079(8) -0.037(9) -0.055(10) 0.004(11)
C25 0.139(14) 0.194(19) 0.122(14) 0.002(11) -0.075(11) -0.057(13)

loop_
_atom_type_symbol
_atom_type_description
_atom_type_scat_dispersion_real
_atom_type_scat_dispersion_imag
_atom_type_scat_source
C C 0.0033 0.0016 'International Tables Vol C Tables 4.2.6.8 and 6.1.1.4'
H H 0.0000 0.0000 'International Tables Vol C Tables 4.2.6.8 and 6.1.1.4'
Cu Cu 0.3201 1.2651 'International Tables Vol C Tables 4.2.6.8 and 6.1.1.4'
Dy Dy -0.1892 4.4098 'International Tables Vol C Tables 4.2.6.8 and 6.1.1.4'
F F 0.0171 0.0103 'International Tables Vol C Tables 4.2.6.8 and 6.1.1.4'
N N 0.0061 0.0033 'International Tables Vol C Tables 4.2.6.8 and 6.1.1.4'
O O 0.0106 0.0060 'International Tables Vol C Tables 4.2.6.8 and 6.1.1.4'

loop_
_geom_angle_atom_site_label_1
_geom_angle_atom_site_label_2
_geom_angle_atom_site_label_3
_geom_angle
_geom_angle_site_symmetry_1
_geom_angle_site_symmetry_3
_geom_angle_publ_flag
O4 Dy1 O2 114.7(3) . . ?
O4 Dy1 O9 70.7(3) . . ?
O4 Dy1 O5 141.4(3) . . ?
O4 Dy1 O8 72.3(3) . . ?
O2 Dy1 O9 84.1(3) . . ?
O2 Dy1 O5 70.1(3) . . ?
O2 Dy1 O8 138.9(3) . . ?
O9 Dy1 O5 71.9(3) . . ?
O6 Dy1 O4 143.0(3) . . ?
O6 Dy1 O2 85.7(3) . . ?
O6 Dy1 O9 145.1(3) . . ?
O6 Dy1 O3 85.9(3) . . ?
O6 Dy1 O5 73.2(3) . . ?
O6 Dy1 O7 87.4(3) . . ?
O6 Dy1 O8 72.5(3) . . ?
O3 Dy1 O4 73.2(3) . . ?
O3 Dy1 O2 71.6(3) . . ?
O3 Dy1 O9 121.8(3) . . ?
O3 Dy1 O5 137.3(3) . . ?
O3 Dy1 O8 72.4(3) . . ?
O7 Dy1 O4 92.1(3) . . ?
O7 Dy1 O2 142.8(3) . . ?
O7 Dy1 O9 81.0(3) . . ?
O7 Dy1 O3 144.2(3) . . ?
O7 Dy1 O5 72.9(3) . . ?
O7 Dy1 O8 72.0(4) . . ?
O8 Dy1 O9 132.7(3) . . ?
O8 Dy1 O5 131.2(3) . . ?
O23 Dy2 O22 70.8(3) . . ?
O18 Dy2 O23 71.3(3) . . ?
O18 Dy2 O17 73.0(3) . . ?
O18 Dy2 O22 139.9(3) . . ?
O18 Dy2 O19 70.9(3) . . ?
O16 Dy2 O23 86.9(3) . . ?
O16 Dy2 O18 120.5(3) . . ?
O16 Dy2 O17 72.5(3) . . ?
O16 Dy2 O22 69.7(3) . . ?
O16 Dy2 O19 138.5(3) . . ?
O17 Dy2 O23 120.6(3) . . ?
O17 Dy2 O22 139.7(3) . . ?
O17 Dy2 O19 74.1(3) . . ?
O20 Dy2 O23 80.0(3) . . ?
O20 Dy2 O18 90.0(3) . . ?
O20 Dy2 O16 140.8(3) . . ?
O20 Dy2 O17 145.0(3) . . ?
O20 Dy2 O22 71.1(3) . . ?
O20 Dy2 O21 87.2(3) . . ?
O20 Dy2 O19 71.4(3) . . ?
O21 Dy2 O23 144.0(3) . . ?
O21 Dy2 O18 142.7(3) . . ?
O21 Dy2 O16 82.0(3) . . ?
O21 Dy2 O17 88.5(3) . . ?
O21 Dy2 O22 73.2(3) . . ?
O21 Dy2 O19 73.0(3) . . ?
O19 Dy2 O23 131.9(3) . . ?
O19 Dy2 O22 130.0(3) . . ?
N14 Cu2 N14 180.0 . 2_565 ?
N14 Cu2 O26 91.0(3) . . ?
N14 Cu2 O26 89.0(3) . 2_565 ?
N14 Cu2 O26 89.0(3) 2_565 . ?
N14 Cu2 O26 91.0(3) 2_565 2_565 ?
N14 Cu2 O25 88.5(3) 2_565 . ?
N14 Cu2 O25 91.5(3) 2_565 2_565 ?
N14 Cu2 O25 88.5(3) . 2_565 ?
N14 Cu2 O25 91.5(3) . . ?
O26 Cu2 O26 180.0 . 2_565 ?
O26 Cu2 O25 87.7(3) . . ?
O26 Cu2 O25 87.7(3) 2_565 2_565 ?
O26 Cu2 O25 92.3(3) . 2_565 ?
O26 Cu2 O25 92.3(3) 2_565 . ?
O25 Cu2 O25 180.0(4) . 2_565 ?
N7 Cu1 O13 104.4(4) . . ?
O12 Cu1 N7 165.9(4) . . ?
O12 Cu1 O13 89.5(3) . . ?
O14 Cu1 N7 90.0(4) . . ?
O14 Cu1 O12 87.9(4) . . ?
O14 Cu1 O13 87.4(3) . . ?
O11 Cu1 N7 89.4(4) . . ?
O11 Cu1 O12 91.5(4) . . ?
O11 Cu1 O14 175.4(4) . . ?
O11 Cu1 O13 97.2(4) . . ?
C36 N7 Cu1 127.2(8) . . ?
C36 N7 C37 104.5(9) . . ?
C37 N7 Cu1 127.8(7) . . ?
C84 N14 Cu2 133.9(7) . . ?
C83 N14 Cu2 121.8(8) . . ?
C83 N14 C84 104.3(9) . . ?
C88 O26 Cu2 123.5(8) . . ?
C41 O12 Cu1 125.3(8) . . ?
N10 O23 Dy2 138.0(7) . . ?
O10 N4 C35 125.7(9) . . ?
O10 N4 C33 121.1(9) . . ?
C35 N4 C33 112.8(9) . . ?
C46 O14 Cu1 124.0(7) . . ?
N13 N12 C57 123.2(9) . . ?
C83 N12 N13 108.3(8) . . ?
C83 N12 C57 128.6(9) . . ?
O2 N2 C7 125.9(9) . . ?
O2 N2 C5 121.5(8) . . ?
C7 N2 C5 112.6(9) . . ?
C64 O18 Dy2 133.1(7) . . ?
C86 O25 Cu2 120.0(8) . . ?
C17 O4 Dy1 133.4(7) . . ?
N2 O2 Dy1 139.1(7) . . ?
N3 O9 Dy1 140.3(7) . . ?
N9 O16 Dy2 140.7(7) . . ?
O9 N3 C35 126.9(9) . . ?
O9 N3 C30 121.3(9) . . ?
C35 N3 C30 111.4(9) . . ?
O24 N11 C82 125.4(10) . . ?
O24 N11 C80 121.3(9) . . ?
C82 N11 C80 112.6(10) . . ?
C36 N5 C10 129.7(9) . . ?
C36 N5 N6 111.7(9) . . ?
N6 N5 C10 118.3(8) . . ?
C22 O6 Dy1 138.5(12) . . ?
C15 O3 Dy1 133.4(7) . . ?
N7 C36 N5 108.8(10) . . ?
N7 C36 H36 125.6 . . ?
N5 C36 H36 125.6 . . ?
C39 O11 Cu1 128.5(8) . . ?
O16 N9 C54 125.4(9) . . ?
O16 N9 C52 119.4(8) . . ?
C54 N9 C52 114.8(9) . . ?
C44 O13 Cu1 118.0(8) . . ?
C62 O17 Dy2 134.1(8) . . ?
O23 N10 C82 128.2(10) . . ?
O23 N10 C77 119.3(9) . . ?
C82 N10 C77 112.2(10) . . ?
C20 O5 Dy1 126.9(9) . . ?
O15 N8 C54 122.3(10) . . ?
O15 N8 C49 123.9(9) . . ?
C54 N8 C49 113.3(9) . . ?
C57 C58 H58 121.1 . . ?
C57 C58 C59 117.8(10) . . ?
C59 C58 H58 121.1 . . ?
C74 O22 Dy2 131.0(9) . . ?
C56 C55 C54 119.9(10) . . ?
C60 C55 C56 119.9(10) . . ?
C60 C55 C54 120.0(10) . . ?
C13 C8 C9 120.0 . . ?
C13 C8 C7 117.8(6) . . ?
C9 C8 C7 122.0(6) . . ?
C8 C13 H13 120.0 . . ?
C12 C13 C8 120.0 . . ?
C12 C13 H13 120.0 . . ?
C13 C12 C11 120.0 . . ?
C13 C12 C35 118.1(6) . . ?
C11 C12 C35 121.6(6) . . ?
C12 C11 H11 120.0 . . ?
C10 C11 C12 120.0 . . ?
C10 C11 H11 120.0 . . ?
C11 C10 N5 119.3(5) . . ?
C11 C10 C9 120.0 . . ?
C9 C10 N5 120.6(5) . . ?
C8 C9 H9 120.0 . . ?
C10 C9 C8 120.0 . . ?
C10 C9 H9 120.0 . . ?
C84 N13 N12 103.0(9) . . ?
C69 O20 Dy2 135.3(9) . . ?
C25 O7 Dy1 130.9(12) . . ?
C37 N6 N5 101.4(9) . . ?
C72 O21 Dy2 134.2(10) . . ?
N7 C37 H37 123.3 . . ?
N6 C37 N7 113.4(10) . . ?
N6 C37 H37 123.3 . . ?
C58 C57 N12 117.7(10) . . ?
C56 C57 N12 119.0(9) . . ?
C56 C57 C58 123.3(10) . . ?
C55 C56 H56 120.9 . . ?
C57 C56 C55 118.3(10) . . ?
C57 C56 H56 120.9 . . ?
C62 C63 H63 121.1 . . ?
C62 C63 C64 117.8(10) . . ?
C64 C63 H63 121.1 . . ?
N2 C7 C8 125.5(9) . . ?
N2 C7 N1 107.9(9) . . ?
N1 C7 C8 126.6(9) . . ?
N14 C84 H84 123.0 . . ?
N13 C84 N14 114.0(10) . . ?
N13 C84 H84 123.0 . . ?
C58 C59 C82 120.0(11) . . ?
C60 C59 C58 120.0(10) . . ?
C60 C59 C82 119.9(10) . . ?
O4 C17 C18 117.6(9) . . ?
O4 C17 C16 129.0(10) . . ?
C16 C17 C18 113.4(9) . . ?
O13 C44 C45 129.7(10) . . ?
O13 C44 C43 116.9(10) . . ?
C45 C44 C43 113.3(10) . . ?
N9 C54 N8 107.6(10) . . ?
N9 C54 C55 125.9(10) . . ?
N8 C54 C55 126.6(10) . . ?
O1 N1 C7 124.2(9) . . ?
O1 N1 C2 121.8(9) . . ?
C7 N1 C2 113.3(9) . . ?
N4 C35 N3 109.7(10) . . ?
N4 C35 C12 124.7(9) . . ?
N3 C35 C12 125.5(9) . . ?
N14 C83 N12 110.4(10) . . ?
N14 C83 H83 124.8 . . ?
N12 C83 H83 124.8 . . ?
N3 C30 C33 101.1(8) . . ?
C29 C30 N3 107.4(9) . . ?
C29 C30 C33 114.0(10) . . ?
C29 C30 C31 108.9(11) . . ?
C31 C30 N3 109.1(10) . . ?
C31 C30 C33 115.7(10) . . ?
O25 C86 C87 130.8(10) . . ?
O25 C86 C85 115.6(10) . . ?
C87 C86 C85 113.6(10) . . ?
C86 C87 H87 119.9 . . ?
C86 C87 C88 120.1(10) . . ?
C88 C87 H87 119.9 . . ?
N11 C82 N10 109.7(10) . . ?
N11 C82 C59 126.9(10) . . ?
N10 C82 C59 123.4(10) . . ?
O26 C88 C87 129.6(10) . . ?
O26 C88 C89 115.5(10) . . ?
C87 C88 C89 114.9(10) . . ?
N4 C33 C30 99.5(8) . . ?
C32 C33 N4 107.9(10) . . ?
C32 C33 C30 115.6(10) . . ?
C32 C33 C34 114.5(13) . . ?
C34 C33 N4 107.3(10) . . ?
C34 C33 C30 110.7(11) . . ?
N10 C77 C80 100.0(8) . . ?
C78 C77 N10 109.6(10) . . ?
C78 C77 C80 116.7(10) . . ?
C78 C77 C76 110.0(12) . . ?
C76 C77 N10 105.2(10) . . ?
C76 C77 C80 114.3(11) . . ?
C27 O8 Dy1 134.4(13) . . ?
O17 C62 C63 128.9(10) . . ?
O17 C62 C61 116.0(11) . . ?
C63 C62 C61 115.0(11) . . ?
C67 O19 Dy2 128.7(8) . . ?
C44 C45 H45 120.5 . . ?
C46 C45 C44 119.0(9) . . ?
C46 C45 H45 120.5 . . ?
C55 C60 C59 120.3(10) . . ?
C55 C60 H60 119.8 . . ?
C59 C60 H60 119.8 . . ?
O18 C64 C63 128.5(10) . . ?
O18 C64 C65 113.3(10) . . ?
C63 C64 C65 118.1(11) . . ?
N1 C2 C5 100.7(8) . . ?
N1 C2 C1 107.8(10) . . ?
N1 C2 C3 106.8(10) . . ?
C1 C2 C5 116.2(11) . . ?
C3 C2 C5 113.8(11) . . ?
C3 C2 C1 110.5(13) . . ?
O3 C15 C16 128.9(10) . . ?
O3 C15 C14 114.7(10) . . ?
C16 C15 C14 116.4(11) . . ?
F6 C18 C17 109.4(10) . . ?
F4 C18 C17 113.3(11) . . ?
F4 C18 F6 102.0(10) . . ?
F5 C18 C17 113.3(11) . . ?
F5 C18 F6 111.5(13) . . ?
F5 C18 F4 106.8(12) . . ?
N8 C49 C52 101.6(8) . . ?
N8 C49 C48 108.9(10) . . ?
N8 C49 C50 107.6(10) . . ?
C48 C49 C52 113.0(11) . . ?
C48 C49 C50 110.7(11) . . ?
C50 C49 C52 114.4(11) . . ?
F26 C43 C44 109.6(11) . . ?
F27 C43 C44 116.9(11) . . ?
F27 C43 F26 103.4(12) . . ?
F27 C43 F25 111.3(13) . . ?
F25 C43 C44 111.2(11) . . ?
F25 C43 F26 103.1(12) . . ?
N11 C80 C77 100.3(8) . . ?
C81 C80 N11 104.7(10) . . ?
C81 C80 C77 114.1(11) . . ?
C79 C80 N11 108.3(11) . . ?
C79 C80 C77 115.2(11) . . ?
C79 C80 C81 112.7(13) . . ?
C17 C16 H16 121.1 . . ?
C15 C16 C17 117.9(9) . . ?
C15 C16 H16 121.1 . . ?
O14 C46 C45 130.4(10) . . ?
O14 C46 C47 114.8(10) . . ?
C45 C46 C47 114.6(11) . . ?
N9 C52 C49 99.3(8) . . ?
C51 C52 N9 107.5(10) . . ?
C51 C52 C49 116.2(11) . . ?
C51 C52 C53 110.5(14) . . ?
C53 C52 N9 107.3(10) . . ?
C53 C52 C49 114.9(11) . . ?
O12 C41 C40 128.7(11) . . ?
O12 C41 C42 114.7(11) . . ?
C40 C41 C42 116.4(12) . . ?
C30 C29 H29A 109.5 . . ?
C30 C29 H29B 109.5 . . ?
C30 C29 H29C 109.5 . . ?
H29A C29 H29B 109.5 . . ?
H29A C29 H29C 109.5 . . ?
H29B C29 H29C 109.5 . . ?
N2 C5 C2 102.4(8) . . ?
N2 C5 C6 108.2(10) . . ?
N2 C5 C4 105.4(10) . . ?
C6 C5 C2 116.5(10) . . ?
C6 C5 C4 108.5(12) . . ?
C4 C5 C2 114.8(11) . . ?
F36 C65 C64 110.0(11) . . ?
F34 C65 F36 107.1(13) . . ?
F34 C65 C64 112.1(13) . . ?
F35 C65 F36 109.0(13) . . ?
F35 C65 F34 108.1(13) . . ?
F35 C65 C64 110.4(13) . . ?
F30 C47 F28 101.3(15) . . ?
F30 C47 C46 113.8(12) . . ?
F30 C47 F29 108.0(16) . . ?
F28 C47 C46 107.9(14) . . ?
F29 C47 F28 108.9(14) . . ?
F29 C47 C46 115.8(13) . . ?
C77 C78 H78A 109.5 . . ?
C77 C78 H78B 109.5 . . ?
C77 C78 H78C 109.5 . . ?
H78A C78 H78B 109.5 . . ?
H78A C78 H78C 109.5 . . ?
H78B C78 H78C 109.5 . . ?
C49 C48 H48A 109.5 . . ?
C49 C48 H48B 109.5 . . ?
C49 C48 H48C 109.5 . . ?
H48A C48 H48B 109.5 . . ?
H48A C48 H48C 109.5 . . ?
H48B C48 H48C 109.5 . . ?
F51 C85 C86 117.9(12) . . ?
F51 C85 F49 102.5(12) . . ?
F51 C85 F50 110.4(12) . . ?
F49 C85 C86 108.2(10) . . ?
F50 C85 C86 112.3(11) . . ?
F50 C85 F49 104.1(13) . . ?
C30 C31 H31A 109.5 . . ?
C30 C31 H31B 109.5 . . ?
C30 C31 H31C 109.5 . . ?
H31A C31 H31B 109.5 . . ?
H31A C31 H31C 109.5 . . ?
H31B C31 H31C 109.5 . . ?
F47 C75 C74 112(2) . . ?
F46 C75 F47 103(2) . . ?
F46 C75 C74 113.9(17) . . ?
F46 C75 F48 114(2) . . ?
F48 C75 F47 104.1(19) . . ?
F48 C75 C74 109.6(15) . . ?
O19 C67 C66 113.5(14) . . ?
O19 C67 C68 129.2(16) . . ?
C68 C67 C66 114.2(16) . . ?
F8 C19 C20 108.2(15) . . ?
F7 C19 F8 111.8(13) . . ?
F7 C19 C20 107.5(15) . . ?
F9 C19 F8 109.7(16) . . ?
F9 C19 F7 102.3(17) . . ?
F9 C19 C20 117.3(17) . . ?
C5 C6 H6A 109.5 . . ?
C5 C6 H6B 109.5 . . ?
C5 C6 H6C 109.5 . . ?
H6A C6 H6B 109.5 . . ?
H6A C6 H6C 109.5 . . ?
H6B C6 H6C 109.5 . . ?
C5 C4 H4A 109.5 . . ?
C5 C4 H4B 109.5 . . ?
C5 C4 H4C 109.5 . . ?
H4A C4 H4B 109.5 . . ?
H4A C4 H4C 109.5 . . ?
H4B C4 H4C 109.5 . . ?
F2 C14 F3 105.4(13) . . ?
F2 C14 C15 109.1(11) . . ?
F3 C14 C15 113.8(13) . . ?
F1 C14 F2 106.3(15) . . ?
F1 C14 F3 110.8(14) . . ?
F1 C14 C15 111.0(13) . . ?
C52 C51 H51A 109.5 . . ?
C52 C51 H51B 109.5 . . ?
C52 C51 H51C 109.5 . . ?
H51A C51 H51B 109.5 . . ?
H51A C51 H51C 109.5 . . ?
H51B C51 H51C 109.5 . . ?
F21 C38 C39 113.6(14) . . ?
F19 C38 F21 107.2(17) . . ?
F19 C38 C39 108.1(15) . . ?
F20 C38 F21 109.8(17) . . ?
F20 C38 F19 107.8(17) . . ?
F20 C38 C39 110.1(16) . . ?
C41 C40 H40 120.4 . . ?
C41 C40 C39 119.1(10) . . ?
C39 C40 H40 120.4 . . ?
C33 C32 H32A 109.5 . . ?
C33 C32 H32B 109.5 . . ?
C33 C32 H32C 109.5 . . ?
H32A C32 H32B 109.5 . . ?
H32A C32 H32C 109.5 . . ?
H32B C32 H32C 109.5 . . ?
O11 C39 C38 118.8(12) . . ?
O11 C39 C40 125.7(11) . . ?
C40 C39 C38 115.5(12) . . ?
C2 C1 H1A 109.5 . . ?
C2 C1 H1B 109.5 . . ?
C2 C1 H1C 109.5 . . ?
H1A C1 H1B 109.5 . . ?
H1A C1 H1C 109.5 . . ?
H1B C1 H1C 109.5 . . ?
C80 C81 H81A 109.5 . . ?
C80 C81 H81B 109.5 . . ?
C80 C81 H81C 109.5 . . ?
H81A C81 H81B 109.5 . . ?
H81A C81 H81C 109.5 . . ?
H81B C81 H81C 109.5 . . ?
C2 C3 H3A 109.5 . . ?
C2 C3 H3B 109.5 . . ?
C2 C3 H3C 109.5 . . ?
H3A C3 H3B 109.5 . . ?
H3A C3 H3C 109.5 . . ?
H3B C3 H3C 109.5 . . ?
F52 C89 F54 105.4(11) . . ?
F52 C89 C88 118.0(11) . . ?
F54 C89 C88 110.2(10) . . ?
F53 C89 F52 107.1(12) . . ?
F53 C89 F54 105.4(12) . . ?
F53 C89 C88 109.9(12) . . ?
C80 C79 H79A 109.5 . . ?
C80 C79 H79B 109.5 . . ?
C80 C79 H79C 109.5 . . ?
H79A C79 H79B 109.5 . . ?
H79A C79 H79C 109.5 . . ?
H79B C79 H79C 109.5 . . ?
F13 C24 C25 115.6(18) . . ?
F14 C24 F13 111(3) . . ?
F14 C24 F15 100(2) . . ?
F14 C24 C25 128(3) . . ?
F15 C24 F13 97(2) . . ?
F15 C24 C25 95(3) . . ?
O22 C74 C75 119.1(14) . . ?
O22 C74 C73 122.9(15) . . ?
C73 C74 C75 109.5(16) . . ?
F32 C61 C62 113.1(14) . . ?
F32 C61 F31 107.1(15) . . ?
F32 C61 F33 108.6(16) . . ?
F31 C61 C62 107.0(13) . . ?
F33 C61 C62 114.4(12) . . ?
F33 C61 F31 106.2(16) . . ?
O5 C20 C19 114.7(14) . . ?
O5 C20 C21 123.3(16) . . ?
C21 C20 C19 116.9(17) . . ?
C77 C76 H76A 109.5 . . ?
C77 C76 H76B 109.5 . . ?
C77 C76 H76C 109.5 . . ?
H76A C76 H76B 109.5 . . ?
H76A C76 H76C 109.5 . . ?
H76B C76 H76C 109.5 . . ?
C33 C34 H34A 109.5 . . ?
C33 C34 H34B 109.5 . . ?
C33 C34 H34C 109.5 . . ?
H34A C34 H34B 109.5 . . ?
H34A C34 H34C 109.5 . . ?
H34B C34 H34C 109.5 . . ?
F22 C42 C41 115.4(14) . . ?
F22 C42 F24 110.5(16) . . ?
F23 C42 F22 104.3(17) . . ?
F23 C42 C41 109.5(15) . . ?
F23 C42 F24 105.7(19) . . ?
F24 C42 C41 110.8(15) . . ?
C49 C50 H50A 109.5 . . ?
C49 C50 H50B 109.5 . . ?
C49 C50 H50C 109.5 . . ?
H50A C50 H50B 109.5 . . ?
H50A C50 H50C 109.5 . . ?
H50B C50 H50C 109.5 . . ?
C52 C53 H53A 109.5 . . ?
C52 C53 H53B 109.5 . . ?
C52 C53 H53C 109.5 . . ?
H53A C53 H53B 109.5 . . ?
H53A C53 H53C 109.5 . . ?
H53B C53 H53C 109.5 . . ?
F40 C70 F41 108.2(15) . . ?
F40 C70 C69 111.8(13) . . ?
F41 C70 C69 104.3(14) . . ?
F42 C70 F40 110.1(14) . . ?
F42 C70 F41 96.3(15) . . ?
F42 C70 C69 123.9(16) . . ?
F37 C66 C67 116.9(18) . . ?
F37 C66 F38 103.5(19) . . ?
F38 C66 C67 108.9(19) . . ?
F39 C66 C67 110(2) . . ?
F39 C66 F37 116(3) . . ?
F39 C66 F38 99(2) . . ?
F10 C23 C22 105.7(18) . . ?
F12 C23 F10 117(2) . . ?
F12 C23 F11 103(3) . . ?
F12 C23 C22 104(2) . . ?
F11 C23 F10 107(2) . . ?
F11 C23 C22 121(2) . . ?
C74 C73 H73 119.6 . . ?
C72 C73 C74 120.9(14) . . ?
C72 C73 H73 119.6 . . ?
O21 C72 C73 125.6(14) . . ?
O21 C72 C71 111.9(14) . . ?
C73 C72 C71 122.5(16) . . ?
F45 C71 C72 109.1(17) . . ?
F43 C71 F45 111.4(19) . . ?
F43 C71 C72 118(2) . . ?
F43 C71 F44 103(2) . . ?
F44 C71 F45 110.9(17) . . ?
F44 C71 C72 103.6(18) . . ?
O20 C69 C70 119.9(14) . . ?
O20 C69 C68 127.0(14) . . ?
C68 C69 C70 112.1(15) . . ?
F18 C28 F16 121(2) . . ?
F18 C28 C27 122(2) . . ?
F18 C28 F17 96(3) . . ?
F16 C28 C27 114(2) . . ?
F16 C28 F17 91(3) . . ?
F17 C28 C27 98(2) . . ?
O8 C27 C28 117(2) . . ?
O8 C27 C26 114.1(19) . . ?
C26 C27 C28 101.5(19) . . ?
C20 C21 H21 117.4 . . ?
C20 C21 C22 125.2(17) . . ?
C22 C21 H21 117.4 . . ?
C27 C26 H26 118.6 . . ?
C25 C26 C27 123(2) . . ?
C25 C26 H26 118.6 . . ?
C67 C68 H68 122.3 . . ?
C69 C68 C67 115.3(15) . . ?
C69 C68 H68 122.3 . . ?
O6 C22 C23 127.1(19) . . ?
O6 C22 C21 121.0(17) . . ?
C21 C22 C23 109.6(16) . . ?
O7 C25 C24 106.8(16) . . ?
O7 C25 C26 123.6(18) . . ?
C26 C25 C24 129(2) . . ?

loop_
_geom_bond_atom_site_label_1
_geom_bond_atom_site_label_2
_geom_bond_distance
_geom_bond_site_symmetry_2
_geom_bond_publ_flag
Dy1 O4 2.381(7) . ?
Dy1 O2 2.390(8) . ?
Dy1 O9 2.417(8) . ?
Dy1 O6 2.319(8) . ?
Dy1 O3 2.356(8) . ?
Dy1 O5 2.428(8) . ?
Dy1 O7 2.322(9) . ?
Dy1 O8 2.391(10) . ?
Dy2 O23 2.389(7) . ?
Dy2 O18 2.368(9) . ?
Dy2 O16 2.359(9) . ?
Dy2 O17 2.368(8) . ?
Dy2 O22 2.412(9) . ?
Dy2 O20 2.324(8) . ?
Dy2 O21 2.330(9) . ?
Dy2 O19 2.385(8) . ?
Cu2 N14 1.990(8) 2_565 ?
Cu2 N14 1.990(8) . ?
Cu2 O26 2.078(9) . ?
Cu2 O26 2.078(9) 2_565 ?
Cu2 O25 2.193(8) . ?
Cu2 O25 2.193(8) 2_565 ?
Cu1 N7 1.984(9) . ?
Cu1 O12 1.967(8) . ?
Cu1 O14 1.956(8) . ?
Cu1 O11 1.930(9) . ?
Cu1 O13 2.224(9) . ?
F47 C75 1.32(2) . ?
N7 C36 1.317(13) . ?
N7 C37 1.383(15) . ?
N14 C84 1.349(15) . ?
N14 C83 1.323(13) . ?
O26 C88 1.225(13) . ?
O12 C41 1.218(14) . ?
O23 N10 1.297(13) . ?
N4 O10 1.275(12) . ?
N4 C35 1.352(14) . ?
N4 C33 1.514(14) . ?
O14 C46 1.231(13) . ?
N12 N13 1.392(13) . ?
N12 C57 1.422(13) . ?
N12 C83 1.341(14) . ?
N2 O2 1.296(12) . ?
N2 C7 1.361(13) . ?
N2 C5 1.498(14) . ?
O1 N1 1.283(12) . ?
O18 C64 1.263(14) . ?
O25 C86 1.219(13) . ?
O4 C17 1.234(13) . ?
O9 N3 1.281(12) . ?
O16 N9 1.320(12) . ?
N3 C35 1.362(14) . ?
N3 C30 1.506(14) . ?
N11 O24 1.269(13) . ?
N11 C82 1.335(15) . ?
N11 C80 1.533(14) . ?
N5 C36 1.328(14) . ?
N5 C10 1.433(10) . ?
N5 N6 1.380(12) . ?
O6 C22 1.107(18) . ?
F52 C89 1.316(16) . ?
O3 C15 1.252(13) . ?
C36 H36 0.9500 . ?
O11 C39 1.229(15) . ?
N9 C54 1.337(14) . ?
N9 C52 1.526(15) . ?
O13 C44 1.226(14) . ?
O17 C62 1.243(14) . ?
N10 C82 1.373(15) . ?
N10 C77 1.526(15) . ?
F54 C89 1.369(16) . ?
O5 C20 1.27(2) . ?
N8 O15 1.256(12) . ?
N8 C54 1.397(14) . ?
N8 C49 1.493(15) . ?
C58 H58 0.9500 . ?
C58 C57 1.378(15) . ?
C58 C59 1.424(15) . ?
O22 C74 1.217(17) . ?
C55 C56 1.427(15) . ?
C55 C54 1.449(16) . ?
C55 C60 1.380(15) . ?
C8 C13 1.3900 . ?
C8 C9 1.3900 . ?
C8 C7 1.480(11) . ?
C13 H13 0.9500 . ?
C13 C12 1.3900 . ?
C12 C11 1.3900 . ?
C12 C35 1.492(12) . ?
C11 H11 0.9500 . ?
C11 C10 1.3900 . ?
C10 C9 1.3900 . ?
C9 H9 0.9500 . ?
N13 C84 1.321(15) . ?
O20 C69 1.205(17) . ?
O7 C25 1.33(2) . ?
N6 C37 1.326(14) . ?
O21 C72 1.273(19) . ?
C37 H37 0.9500 . ?
C57 C56 1.365(15) . ?
C56 H56 0.9500 . ?
C63 H63 0.9500 . ?
C63 C62 1.448(9) . ?
C63 C64 1.456(9) . ?
C7 N1 1.367(14) . ?
F36 C65 1.368(18) . ?
C84 H84 0.9500 . ?
C59 C82 1.466(16) . ?
C59 C60 1.389(16) . ?
C17 C18 1.530(9) . ?
C17 C16 1.451(9) . ?
F34 C65 1.355(17) . ?
C44 C45 1.446(9) . ?
C44 C43 1.534(9) . ?
N1 C2 1.496(14) . ?
C83 H83 0.9500 . ?
C30 C33 1.609(17) . ?
C30 C29 1.497(9) . ?
C30 C31 1.500(9) . ?
C86 C87 1.451(9) . ?
C86 C85 1.532(9) . ?
F26 C43 1.344(17) . ?
C87 H87 0.9500 . ?
C87 C88 1.462(9) . ?
F6 C18 1.356(16) . ?
F51 C85 1.287(16) . ?
F2 C14 1.343(19) . ?
C88 C89 1.534(9) . ?
C33 C32 1.510(9) . ?
C33 C34 1.512(9) . ?
F3 C14 1.350(18) . ?
C77 C80 1.606(18) . ?
C77 C78 1.507(9) . ?
C77 C76 1.509(9) . ?
O8 C27 1.149(18) . ?
C62 C61 1.536(9) . ?
O19 C67 1.246(19) . ?
C45 H45 0.9500 . ?
C45 C46 1.437(9) . ?
F22 C42 1.314(18) . ?
F30 C47 1.251(18) . ?
F21 C38 1.35(2) . ?
C60 H60 0.9500 . ?
F4 C18 1.336(15) . ?
F32 C61 1.237(19) . ?
C64 C65 1.533(9) . ?
C2 C5 1.568(16) . ?
C2 C1 1.506(9) . ?
C2 C3 1.504(9) . ?
F19 C38 1.35(2) . ?
C15 C16 1.448(9) . ?
C15 C14 1.530(9) . ?
C18 F5 1.263(17) . ?
F31 C61 1.39(2) . ?
C49 C52 1.616(16) . ?
C49 C48 1.507(9) . ?
C49 C50 1.518(9) . ?
F27 C43 1.302(16) . ?
F25 C43 1.315(17) . ?
C80 C81 1.503(9) . ?
C80 C79 1.497(9) . ?
F8 C19 1.305(17) . ?
F49 C85 1.360(16) . ?
F10 C23 1.28(2) . ?
F28 C47 1.41(2) . ?
C16 H16 0.9500 . ?
F23 C42 1.29(2) . ?
F7 C19 1.280(19) . ?
F50 C85 1.293(17) . ?
C46 C47 1.534(9) . ?
C52 C51 1.499(9) . ?
C52 C53 1.499(9) . ?
C41 C40 1.443(9) . ?
C41 C42 1.541(9) . ?
C29 H29A 0.9800 . ?
C29 H29B 0.9800 . ?
C29 H29C 0.9800 . ?
F53 C89 1.312(17) . ?
C5 C6 1.509(9) . ?
C5 C4 1.509(9) . ?
C65 F35 1.32(2) . ?
C47 F29 1.311(19) . ?
C78 H78A 0.9800 . ?
C78 H78B 0.9800 . ?
C78 H78C 0.9800 . ?
C48 H48A 0.9800 . ?
C48 H48B 0.9800 . ?
C48 H48C 0.9800 . ?
F33 C61 1.305(18) . ?
C31 H31A 0.9800 . ?
C31 H31B 0.9800 . ?
C31 H31C 0.9800 . ?
F9 C19 1.261(19) . ?
C75 F46 1.23(3) . ?
C75 C74 1.529(10) . ?
C75 F48 1.30(2) . ?
C67 C66 1.528(10) . ?
C67 C68 1.477(7) . ?
C19 C20 1.539(10) . ?
C6 H6A 0.9800 . ?
C6 H6B 0.9800 . ?
C6 H6C 0.9800 . ?
F1 C14 1.29(2) . ?
C4 H4A 0.9800 . ?
C4 H4B 0.9800 . ?
C4 H4C 0.9800 . ?
C51 H51A 0.9800 . ?
C51 H51B 0.9800 . ?
C51 H51C 0.9800 . ?
C38 C39 1.538(10) . ?
C38 F20 1.30(2) . ?
C40 H40 0.9500 . ?
C40 C39 1.461(9) . ?
C32 H32A 0.9800 . ?
C32 H32B 0.9800 . ?
C32 H32C 0.9800 . ?
C1 H1A 0.9800 . ?
C1 H1B 0.9800 . ?
C1 H1C 0.9800 . ?
C81 H81A 0.9800 . ?
C81 H81B 0.9800 . ?
C81 H81C 0.9800 . ?
C3 H3A 0.9800 . ?
C3 H3B 0.9800 . ?
C3 H3C 0.9800 . ?
F13 C24 1.33(3) . ?
C79 H79A 0.9800 . ?
C79 H79B 0.9800 . ?
C79 H79C 0.9800 . ?
F14 C24 1.26(2) . ?
C24 F15 1.27(3) . ?
C24 C25 1.532(10) . ?
C74 C73 1.478(10) . ?
C20 C21 1.474(7) . ?
C76 H76A 0.9800 . ?
C76 H76B 0.9800 . ?
C76 H76C 0.9800 . ?
C34 H34A 0.9800 . ?
C34 H34B 0.9800 . ?
C34 H34C 0.9800 . ?
C42 F24 1.33(2) . ?
C50 H50A 0.9800 . ?
C50 H50B 0.9800 . ?
C50 H50C 0.9800 . ?
C53 H53A 0.9800 . ?
C53 H53B 0.9800 . ?
C53 H53C 0.9800 . ?
C70 F40 1.33(2) . ?
C70 F41 1.47(2) . ?
C70 F42 1.217(18) . ?
C70 C69 1.509(10) . ?
C66 F37 1.26(2) . ?
C66 F38 1.38(3) . ?
C66 F39 1.18(3) . ?
C23 F12 1.21(3) . ?
C23 F11 1.25(3) . ?
C23 C22 1.522(10) . ?
F45 C71 1.31(2) . ?
C73 H73 0.9500 . ?
C73 C72 1.472(10) . ?
F43 C71 1.25(3) . ?
C72 C71 1.534(10) . ?
C71 F44 1.30(2) . ?
C69 C68 1.467(10) . ?
F18 C28 1.12(3) . ?
F16 C28 1.32(3) . ?
C28 C27 1.528(10) . ?
C28 F17 1.40(4) . ?
C27 C26 1.475(10) . ?
C21 H21 0.9500 . ?
C21 C22 1.476(7) . ?
C26 H26 0.9500 . ?
C26 C25 1.469(7) . ?
C68 H68 0.9500 . ?

loop_
_geom_torsion_atom_site_label_1
_geom_torsion_atom_site_label_2
_geom_torsion_atom_site_label_3
_geom_torsion_atom_site_label_4
_geom_torsion
_geom_torsion_site_symmetry_1
_geom_torsion_site_symmetry_2
_geom_torsion_site_symmetry_3
_geom_torsion_site_symmetry_4
_geom_torsion_publ_flag
Dy1 O4 C17 C18 166.7(8) . . . . ?
Dy1 O4 C17 C16 -13.0(19) . . . . ?
Dy1 O9 N3 C35 -61.6(16) . . . . ?
Dy1 O9 N3 C30 110.4(10) . . . . ?
Dy1 O6 C22 C23 167.1(15) . . . . ?
Dy1 O6 C22 C21 -32(4) . . . . ?
Dy1 O3 C15 C16 16.6(18) . . . . ?
Dy1 O3 C15 C14 -161.1(9) . . . . ?
Dy1 O5 C20 C19 -176.8(10) . . . . ?
Dy1 O5 C20 C21 29(3) . . . . ?
Dy1 O7 C25 C24 159.4(12) . . . . ?
Dy1 O7 C25 C26 -24(4) . . . . ?
Dy1 O8 C27 C28 177.6(15) . . . . ?
Dy1 O8 C27 C26 60(3) . . . . ?
Dy2 O23 N10 C82 -57.1(17) . . . . ?
Dy2 O23 N10 C77 115.7(10) . . . . ?
Dy2 O18 C64 C63 -19.5(19) . . . . ?
Dy2 O18 C64 C65 163.1(10) . . . . ?
Dy2 O16 N9 C54 62.0(16) . . . . ?
Dy2 O16 N9 C52 -110.9(11) . . . . ?
Dy2 O17 C62 C63 14(2) . . . . ?
Dy2 O17 C62 C61 -163.7(10) . . . . ?
Dy2 O22 C74 C75 -172.2(13) . . . . ?
Dy2 O22 C74 C73 43(3) . . . . ?
Dy2 O20 C69 C70 161.9(12) . . . . ?
Dy2 O20 C69 C68 -31(3) . . . . ?
Dy2 O21 C72 C73 -19(4) . . . . ?
Dy2 O21 C72 C71 163.7(11) . . . . ?
Dy2 O19 C67 C66 -167.1(12) . . . . ?
Dy2 O19 C67 C68 35(3) . . . . ?
Cu2 N14 C84 N13 179.9(8) . . . . ?
Cu2 N14 C83 N12 178.3(7) . . . . ?
Cu2 O26 C88 C87 21.4(17) . . . . ?
Cu2 O26 C88 C89 -158.2(8) . . . . ?
Cu2 O25 C86 C87 -20.4(18) . . . . ?
Cu2 O25 C86 C85 157.8(8) . . . . ?
Cu1 N7 C36 N5 -174.4(7) . . . . ?
Cu1 N7 C37 N6 172.8(7) . . . . ?
Cu1 O12 C41 C40 10(2) . . . . ?
Cu1 O12 C41 C42 -174.5(11) . . . . ?
Cu1 O14 C46 C45 -26(2) . . . . ?
Cu1 O14 C46 C47 157.5(11) . . . . ?
Cu1 O11 C39 C38 172.4(13) . . . . ?
Cu1 O11 C39 C40 -6(2) . . . . ?
Cu1 O13 C44 C45 22.4(19) . . . . ?
Cu1 O13 C44 C43 -159.8(9) . . . . ?
F47 C75 C74 O22 -87(3) . . . . ?
F47 C75 C74 C73 62(3) . . . . ?
O26 C88 C89 F52 -174.0(11) . . . . ?
O26 C88 C89 F54 -52.9(16) . . . . ?
O26 C88 C89 F53 62.9(15) . . . . ?
O12 C41 C40 C39 -3(3) . . . . ?
O12 C41 C42 F22 179.0(16) . . . . ?
O12 C41 C42 F23 62(2) . . . . ?
O12 C41 C42 F24 -54(2) . . . . ?
O23 N10 C82 N11 -179.6(11) . . . . ?
O23 N10 C82 C59 -0.7(19) . . . . ?
O23 N10 C77 C80 167.4(9) . . . . ?
O23 N10 C77 C78 44.3(14) . . . . ?
O23 N10 C77 C76 -73.9(13) . . . . ?
O14 C46 C47 F30 52(2) . . . . ?
O14 C46 C47 F28 -59.6(17) . . . . ?
O14 C46 C47 F29 178.0(16) . . . . ?
N12 N13 C84 N14 3.4(14) . . . . ?
N12 C57 C56 C55 176.5(10) . . . . ?
N2 C7 N1 O1 179.5(10) . . . . ?
N2 C7 N1 C2 -10.5(13) . . . . ?
O1 N1 C2 C5 -172.4(10) . . . . ?
O1 N1 C2 C1 -50.3(15) . . . . ?
O1 N1 C2 C3 68.5(14) . . . . ?
O18 C64 C65 F36 59.6(17) . . . . ?
O18 C64 C65 F34 178.7(13) . . . . ?
O18 C64 C65 F35 -60.8(16) . . . . ?
O25 C86 C87 C88 2(2) . . . . ?
O25 C86 C85 F51 -178.9(13) . . . . ?
O25 C86 C85 F49 -63.3(16) . . . . ?
O25 C86 C85 F50 51.1(17) . . . . ?
O4 C17 C18 F6 34.1(15) . . . . ?
O4 C17 C18 F4 147.1(12) . . . . ?
O4 C17 C18 F5 -91.0(15) . . . . ?
O4 C17 C16 C15 -3.8(19) . . . . ?
O2 N2 C7 C8 -1.1(17) . . . . ?
O2 N2 C7 N1 179.6(10) . . . . ?
O2 N2 C5 C2 -169.2(9) . . . . ?
O2 N2 C5 C6 -45.5(14) . . . . ?
O2 N2 C5 C4 70.4(13) . . . . ?
O9 N3 C35 N4 -176.7(10) . . . . ?
O9 N3 C35 C12 0.8(18) . . . . ?
O9 N3 C30 C33 165.9(9) . . . . ?
O9 N3 C30 C29 -74.4(13) . . . . ?
O9 N3 C30 C31 43.5(14) . . . . ?
O16 N9 C54 N8 177.4(10) . . . . ?
O16 N9 C54 C55 -4.0(19) . . . . ?
O16 N9 C52 C49 -169.3(9) . . . . ?
O16 N9 C52 C51 69.4(14) . . . . ?
O16 N9 C52 C53 -49.5(15) . . . . ?
N3 C30 C33 N4 21.6(9) . . . . ?
N3 C30 C33 C32 136.7(11) . . . . ?
N3 C30 C33 C34 -91.0(11) . . . . ?
N5 C10 C9 C8 176.1(7) . . . . ?
N5 N6 C37 N7 1.5(12) . . . . ?
O3 C15 C16 C17 2.0(19) . . . . ?
O3 C15 C14 F2 -62.0(17) . . . . ?
O3 C15 C14 F3 -179.4(12) . . . . ?
O3 C15 C14 F1 54.8(18) . . . . ?
C36 N7 C37 N6 -0.2(13) . . . . ?
C36 N5 C10 C11 -44.0(12) . . . . ?
C36 N5 C10 C9 139.8(9) . . . . ?
C36 N5 N6 C37 -2.3(11) . . . . ?
O13 C44 C45 C46 -3(2) . . . . ?
O13 C44 C43 F26 72.1(17) . . . . ?
O13 C44 C43 F27 -170.7(14) . . . . ?
O13 C44 C43 F25 -41.3(18) . . . . ?
O17 C62 C61 F32 63(2) . . . . ?
O17 C62 C61 F31 -54.5(17) . . . . ?
O17 C62 C61 F33 -171.7(17) . . . . ?
O24 N11 C82 N10 179.2(11) . . . . ?
O24 N11 C82 C59 0(2) . . . . ?
O24 N11 C80 C77 169.5(10) . . . . ?
O24 N11 C80 C81 -72.1(14) . . . . ?
O24 N11 C80 C79 48.4(16) . . . . ?
N10 C77 C80 N11 21.1(10) . . . . ?
N10 C77 C80 C81 -90.3(11) . . . . ?
N10 C77 C80 C79 137.2(11) . . . . ?
O5 C20 C21 C22 -9(4) . . . . ?
N8 C49 C52 N9 -16.8(10) . . . . ?
N8 C49 C52 C51 98.0(12) . . . . ?
N8 C49 C52 C53 -130.9(12) . . . . ?
C58 C57 C56 C55 -2.3(17) . . . . ?
C58 C59 C82 N11 -30.7(18) . . . . ?
C58 C59 C82 N10 150.6(11) . . . . ?
C58 C59 C60 C55 -4.3(16) . . . . ?
O22 C74 C73 C72 -23(4) . . . . ?
C8 C13 C12 C11 0.0 . . . . ?
C8 C13 C12 C35 174.2(7) . . . . ?
C8 C7 N1 O1 0.2(18) . . . . ?
C8 C7 N1 C2 170.3(9) . . . . ?
C13 C8 C9 C10 0.0 . . . . ?
C13 C8 C7 N2 23.4(13) . . . . ?
C13 C8 C7 N1 -157.4(9) . . . . ?
C13 C12 C11 C10 0.0 . . . . ?
C13 C12 C35 N4 154.3(9) . . . . ?
C13 C12 C35 N3 -22.9(13) . . . . ?
C12 C11 C10 N5 -176.1(7) . . . . ?
C12 C11 C10 C9 0.0 . . . . ?
C11 C12 C35 N4 -31.6(14) . . . . ?
C11 C12 C35 N3 151.2(9) . . . . ?
C11 C10 C9 C8 0.0 . . . . ?
C10 N5 C36 N7 176.4(9) . . . . ?
C10 N5 N6 C37 -177.1(8) . . . . ?
C9 C8 C13 C12 0.0 . . . . ?
C9 C8 C7 N2 -152.3(9) . . . . ?
C9 C8 C7 N1 26.9(13) . . . . ?
N13 N12 C57 C58 -29.5(15) . . . . ?
N13 N12 C57 C56 151.6(11) . . . . ?
N13 N12 C83 N14 1.7(12) . . . . ?
O10 N4 C35 N3 178.7(10) . . . . ?
O10 N4 C35 C12 1.2(18) . . . . ?
O10 N4 C33 C30 168.8(10) . . . . ?
O10 N4 C33 C32 47.9(14) . . . . ?
O10 N4 C33 C34 -75.9(15) . . . . ?
O20 C69 C68 C67 7(3) . . . . ?
N6 N5 C36 N7 2.3(12) . . . . ?
N6 N5 C10 C11 129.7(7) . . . . ?
N6 N5 C10 C9 -46.5(10) . . . . ?
O21 C72 C71 F45 69(3) . . . . ?
O21 C72 C71 F43 -60(3) . . . . ?
O21 C72 C71 F44 -173(2) . . . . ?
C37 N7 C36 N5 -1.3(12) . . . . ?
C57 N12 N13 C84 178.3(10) . . . . ?
C57 N12 C83 N14 -179.7(10) . . . . ?
C57 C58 C59 C82 -178.5(10) . . . . ?
C57 C58 C59 C60 -0.4(15) . . . . ?
O15 N8 C54 N9 -176.0(11) . . . . ?
O15 N8 C54 C55 5.4(19) . . . . ?
O15 N8 C49 C52 -174.1(11) . . . . ?
O15 N8 C49 C48 -54.6(16) . . . . ?
O15 N8 C49 C50 65.4(15) . . . . ?
C56 C55 C54 N9 -146.8(12) . . . . ?
C56 C55 C54 N8 31.5(17) . . . . ?
C56 C55 C60 C59 5.8(16) . . . . ?
C63 C62 C61 F32 -114.8(17) . . . . ?
C63 C62 C61 F31 127.5(13) . . . . ?
C63 C62 C61 F33 10(2) . . . . ?
C63 C64 C65 F36 -118.1(14) . . . . ?
C63 C64 C65 F34 1(2) . . . . ?
C63 C64 C65 F35 121.5(14) . . . . ?
C7 N2 O2 Dy1 64.7(15) . . . . ?
C7 N2 C5 C2 12.3(12) . . . . ?
C7 N2 C5 C6 135.9(11) . . . . ?
C7 N2 C5 C4 -108.1(12) . . . . ?
C7 C8 C13 C12 -175.8(7) . . . . ?
C7 C8 C9 C10 175.6(8) . . . . ?
C7 N1 C2 C5 17.3(12) . . . . ?
C7 N1 C2 C1 139.4(12) . . . . ?
C7 N1 C2 C3 -101.8(13) . . . . ?
C84 N14 C83 N12 0.3(12) . . . . ?
C59 C58 C57 N12 -175.1(9) . . . . ?
C59 C58 C57 C56 3.8(17) . . . . ?
C44 C45 C46 O14 2(2) . . . . ?
C44 C45 C46 C47 178.3(14) . . . . ?
C54 N9 C52 C49 17.1(12) . . . . ?
C54 N9 C52 C51 -104.2(14) . . . . ?
C54 N9 C52 C53 136.9(13) . . . . ?
C54 N8 C49 C52 13.9(12) . . . . ?
C54 N8 C49 C48 133.4(12) . . . . ?
C54 N8 C49 C50 -106.6(12) . . . . ?
C54 C55 C56 C57 173.7(10) . . . . ?
C54 C55 C60 C59 -170.4(10) . . . . ?
N1 C2 C5 N2 -16.3(10) . . . . ?
N1 C2 C5 C6 -134.2(11) . . . . ?
N1 C2 C5 C4 97.3(11) . . . . ?
C35 N4 C33 C30 -18.1(12) . . . . ?
C35 N4 C33 C32 -139.0(11) . . . . ?
C35 N4 C33 C34 97.2(14) . . . . ?
C35 N3 C30 C33 -21.0(11) . . . . ?
C35 N3 C30 C29 98.8(12) . . . . ?
C35 N3 C30 C31 -143.4(11) . . . . ?
C35 C12 C11 C10 -174.0(8) . . . . ?
C83 N14 C84 N13 -2.4(14) . . . . ?
C83 N12 N13 C84 -3.0(12) . . . . ?
C83 N12 C57 C58 152.1(11) . . . . ?
C83 N12 C57 C56 -26.8(17) . . . . ?
C30 N3 C35 N4 10.6(13) . . . . ?
C30 N3 C35 C12 -171.9(9) . . . . ?
C86 C87 C88 O26 -2(2) . . . . ?
C86 C87 C88 C89 178.1(12) . . . . ?
C87 C86 C85 F51 -0.4(19) . . . . ?
C87 C86 C85 F49 115.2(13) . . . . ?
C87 C86 C85 F50 -130.4(14) . . . . ?
C87 C88 C89 F52 6.3(18) . . . . ?
C87 C88 C89 F54 127.4(12) . . . . ?
C87 C88 C89 F53 -116.8(13) . . . . ?
C82 N11 C80 C77 -20.0(12) . . . . ?
C82 N11 C80 C81 98.5(13) . . . . ?
C82 N11 C80 C79 -141.0(12) . . . . ?
C82 N10 C77 C80 -18.7(11) . . . . ?
C82 N10 C77 C78 -141.8(11) . . . . ?
C82 N10 C77 C76 100.0(12) . . . . ?
C82 C59 C60 C55 173.8(10) . . . . ?
C33 N4 C35 N3 6.0(13) . . . . ?
C33 N4 C35 C12 -171.6(9) . . . . ?
C77 N10 C82 N11 7.2(13) . . . . ?
C77 N10 C82 C59 -174.0(10) . . . . ?
O8 C27 C26 C25 -36(4) . . . . ?
C62 C63 C64 O18 1(2) . . . . ?
C62 C63 C64 C65 178.5(13) . . . . ?
O19 C67 C66 F37 36(3) . . . . ?
O19 C67 C66 F38 153(2) . . . . ?
O19 C67 C66 F39 -99(3) . . . . ?
O19 C67 C68 C69 -11(3) . . . . ?
C45 C44 C43 F26 -109.8(14) . . . . ?
C45 C44 C43 F27 7(2) . . . . ?
C45 C44 C43 F25 136.8(13) . . . . ?
C45 C46 C47 F30 -124.9(17) . . . . ?
C45 C46 C47 F28 123.6(14) . . . . ?
C45 C46 C47 F29 1(2) . . . . ?
F21 C38 C39 O11 157.3(17) . . . . ?
F21 C38 C39 C40 -24(3) . . . . ?
C60 C55 C56 C57 -2.5(16) . . . . ?
C60 C55 C54 N9 29.4(17) . . . . ?
C60 C55 C54 N8 -152.3(11) . . . . ?
C60 C59 C82 N11 151.1(12) . . . . ?
C60 C59 C82 N10 -27.6(17) . . . . ?
C64 C63 C62 O17 2(2) . . . . ?
C64 C63 C62 C61 179.4(13) . . . . ?
F19 C38 C39 O11 38(2) . . . . ?
F19 C38 C39 C40 -143.0(16) . . . . ?
C18 C17 C16 C15 176.6(10) . . . . ?
C49 N8 C54 N9 -3.8(14) . . . . ?
C49 N8 C54 C55 177.6(10) . . . . ?
C43 C44 C45 C46 179.7(12) . . . . ?
C80 N11 C82 N10 9.1(14) . . . . ?
C80 N11 C82 C59 -169.7(11) . . . . ?
F8 C19 C20 O5 177.0(18) . . . . ?
F8 C19 C20 C21 -27(3) . . . . ?
F10 C23 C22 O6 67(3) . . . . ?
F10 C23 C22 C21 -96(2) . . . . ?
C16 C17 C18 F6 -146.2(12) . . . . ?
C16 C17 C18 F4 -33.2(16) . . . . ?
C16 C17 C18 F5 88.8(15) . . . . ?
C16 C15 C14 F2 120.0(14) . . . . ?
C16 C15 C14 F3 2.6(19) . . . . ?
C16 C15 C14 F1 -123.2(15) . . . . ?
F7 C19 C20 O5 -62(2) . . . . ?
F7 C19 C20 C21 94(2) . . . . ?
C52 N9 C54 N8 -9.5(14) . . . . ?
C52 N9 C54 C55 169.2(11) . . . . ?
C41 C40 C39 O11 0(3) . . . . ?
C41 C40 C39 C38 -177.9(16) . . . . ?
C29 C30 C33 N4 -93.3(11) . . . . ?
C29 C30 C33 C32 21.8(15) . . . . ?
C29 C30 C33 C34 154.0(11) . . . . ?
C5 N2 O2 Dy1 -113.6(10) . . . . ?
C5 N2 C7 C8 177.3(9) . . . . ?
C5 N2 C7 N1 -1.9(12) . . . . ?
C78 C77 C80 N11 139.1(11) . . . . ?
C78 C77 C80 C81 27.7(15) . . . . ?
C78 C77 C80 C79 -104.9(13) . . . . ?
C48 C49 C52 N9 -133.3(11) . . . . ?
C48 C49 C52 C51 -18.5(16) . . . . ?
C48 C49 C52 C53 112.6(14) . . . . ?
C85 C86 C87 C88 -176.1(11) . . . . ?
C31 C30 C33 N4 139.3(11) . . . . ?
C31 C30 C33 C32 -105.6(13) . . . . ?
C31 C30 C33 C34 26.6(15) . . . . ?
F9 C19 C20 O5 52(3) . . . . ?
F9 C19 C20 C21 -152(2) . . . . ?
C75 C74 C73 C72 -171(2) . . . . ?
C19 C20 C21 C22 -162(2) . . . . ?
F46 C75 C74 O22 30(3) . . . . ?
F46 C75 C74 C73 178(2) . . . . ?
C14 C15 C16 C17 179.7(12) . . . . ?
C40 C41 C42 F22 -5(3) . . . . ?
C40 C41 C42 F23 -122.2(19) . . . . ?
C40 C41 C42 F24 121.6(18) . . . . ?
C1 C2 C5 N2 -132.4(11) . . . . ?
C1 C2 C5 C6 109.7(14) . . . . ?
C1 C2 C5 C4 -18.7(16) . . . . ?
C3 C2 C5 N2 97.5(11) . . . . ?
C3 C2 C5 C6 -20.4(15) . . . . ?
C3 C2 C5 C4 -148.8(12) . . . . ?
F13 C24 C25 O7 54(4) . . . . ?
F13 C24 C25 C26 -122(4) . . . . ?
F14 C24 C25 O7 -99(4) . . . . ?
F14 C24 C25 C26 86(5) . . . . ?
C74 C73 C72 O21 11(4) . . . . ?
C74 C73 C72 C71 -173(2) . . . . ?
C20 C21 C22 O6 7(4) . . . . ?
C20 C21 C22 C23 171(2) . . . . ?
F48 C75 C74 O22 158(2) . . . . ?
F48 C75 C74 C73 -53(3) . . . . ?
C76 C77 C80 N11 -90.7(11) . . . . ?
C76 C77 C80 C81 157.9(11) . . . . ?
C76 C77 C80 C79 25.3(15) . . . . ?
C42 C41 C40 C39 -178.4(16) . . . . ?
C50 C49 C52 N9 98.7(11) . . . . ?
C50 C49 C52 C51 -146.5(12) . . . . ?
C50 C49 C52 C53 -15.3(16) . . . . ?
F20 C38 C39 O11 -79(2) . . . . ?
F20 C38 C39 C40 100(2) . . . . ?
C70 C69 C68 C67 175.5(18) . . . . ?
C66 C67 C68 C69 -169(2) . . . . ?
F40 C70 C69 O20 48(3) . . . . ?
F40 C70 C69 C68 -121.4(18) . . . . ?
F41 C70 C69 O20 -69(2) . . . . ?
F41 C70 C69 C68 122.0(18) . . . . ?
F42 C70 C69 O20 -177(2) . . . . ?
F42 C70 C69 C68 14(3) . . . . ?
C73 C72 C71 F45 -108(3) . . . . ?
C73 C72 C71 F43 123(3) . . . . ?
C73 C72 C71 F44 10(3) . . . . ?
F15 C24 C25 O7 154(3) . . . . ?
F15 C24 C25 C26 -21(4) . . . . ?
F18 C28 C27 O8 -15(5) . . . . ?
F18 C28 C27 C26 109(4) . . . . ?
F16 C28 C27 O8 -178(3) . . . . ?
F16 C28 C27 C26 -53(3) . . . . ?
C28 C27 C26 C25 -162(3) . . . . ?
C27 C26 C25 O7 22(5) . . . . ?
C27 C26 C25 C24 -163(3) . . . . ?
F17 C28 C27 O8 87(4) . . . . ?
F17 C28 C27 C26 -148(3) . . . . ?
F12 C23 C22 O6 -170(3) . . . . ?
F12 C23 C22 C21 28(3) . . . . ?
F11 C23 C22 O6 -55(4) . . . . ?
F11 C23 C22 C21 142(3) . . . . ?
C68 C67 C66 F37 -162(2) . . . . ?
C68 C67 C66 F38 -45(3) . . . . ?
C68 C67 C66 F39 62(3) . . . . ?
